data_7062212
loop_
_publ_author_name
'Parakhin, Vladimir V.'
'Pokhvisneva, Galina V.'
'Ternikova, Tatyana V.'
'Shlykova, Nina I.'
'Samigullina, Aida I.'
'Nikitin, Sergei V.'
'Gordeev, Pavel B.'
'Smirnov, Gennady A.'
'Kon&#x2019;kova, Tatyana S.'
'Lempert, David B.'
'Pivkina, Alla N.'

_publ_section_title
;
 Linking polynitro hexaazaisowurtzitane cages via an N,N'-methylene
 bridge: a promising strategy for designing energetic ensembles of CL-20
 derivatives and adjusting their properties
;
_journal_issue 5
_journal_name_full 'New Journal of Chemistry'
_journal_page_first 2444
_journal_page_last 2455
_journal_paper_doi 10.1039/D2NJ05332B
_journal_volume 47
_journal_year 2023
_chemical_formula_moiety 'C13 H14 N22 O20, 3.93(C2 H3 N), 0.094(H2 O)'
_chemical_formula_sum 'C20.86 H25.98 N25.93 O20.09'
_chemical_formula_weight 961.51
_space_group_crystal_system monoclinic
_space_group_IT_number 14
_space_group_name_Hall '-P 2ybc'
_space_group_name_H-M_alt 'P 1 21/c 1'
_atom_sites_solution_hydrogens mixed
_atom_sites_solution_primary dual
_atom_sites_solution_secondary difmap
_audit_creation_date 2022-08-01
_audit_creation_method
;
Olex2 1.3
(compiled 2019.09.11 svn.r3662 for OlexSys, GUI svn.r5938)
;
_audit_update_record
;
2022-09-22 deposited with the CCDC.	2022-12-09 downloaded from the CCDC.
;
_cell_angle_alpha 90
_cell_angle_beta 93.9403(6)
_cell_angle_gamma 90
_cell_formula_units_Z 8
_cell_length_a 19.26767(13)
_cell_length_b 25.25063(19)
_cell_length_c 15.55504(10)
_cell_measurement_reflns_used 50379
_cell_measurement_temperature 100.00(10)
_cell_measurement_theta_max 79.0500
_cell_measurement_theta_min 2.9050
_cell_volume 7549.96(9)
_computing_cell_refinement 'CrysAlisPro 1.171.41.123a (Rigaku OD, 2022)'
_computing_data_collection 'CrysAlisPro 1.171.41.123a (Rigaku OD, 2022)'
_computing_data_reduction 'CrysAlisPro 1.171.41.123a (Rigaku OD, 2022)'
_computing_molecular_graphics 'Olex2 1.3 (Dolomanov et al., 2009)'
_computing_publication_material 'Olex2 1.3 (Dolomanov et al., 2009)'
_computing_structure_refinement 'ShelXL 2018/3 (Sheldrick, 2015)'
_computing_structure_solution 'SHELXT 2014/5 (Sheldrick, 2014)'
_diffrn_ambient_environment N~2~
_diffrn_ambient_temperature 100.00(10)
_diffrn_detector 'Hybrid Pixel Array Detector'
_diffrn_detector_area_resol_mean 10.0000
_diffrn_detector_type HyPix
_diffrn_measured_fraction_theta_full 1.000
_diffrn_measured_fraction_theta_max 0.989
_diffrn_measurement_details
;
List of Runs (angles in degrees, time in seconds):

  # Type    Start    End  Width  t~exp~   \w     \q     \k     \f   Frames
#--------------------------------------------------------------------------
  1  \w    -84.00 -25.00   0.50    1.25    --  -48.76 119.00 -14.00  118
  2  \w   -121.00 -53.00   0.50    1.25    --  -48.76-158.00 105.00  136
  3  \w     59.00  84.00   0.50    1.25    --   48.76-158.00 105.00   50
  4  \w     47.00  73.00   0.50    1.25    --   48.76-119.00-100.00   52
  5  \w     73.00  98.00   0.50    1.25    --   48.76 158.00 139.00   50
  6  \w    -75.00 -50.00   0.50    5.01    --  -90.00 119.00 -14.00   50
  7  \w    -93.00 -68.00   0.50    5.01    --  -90.00 158.00 139.00   50
  8  \w   -143.00-118.00   0.50    5.01    --  -90.00-119.00-100.00   50
  9  \w    114.00 139.00   0.50    5.01    --  111.50 119.00 -14.00   50
 10  \w    107.00 132.00   0.50    5.01    --  111.50 158.00 139.00   50
 11  \w    104.00 130.00   0.50    5.01    --  111.50-158.00 105.00   52
 12  \w     49.00 109.00   0.50    5.01    --  111.50-119.00-100.00  120
 13  \w    -25.00  23.00   0.50    1.25    --  -48.76  19.00-180.00   96
 14  \w   -115.00 -88.00   0.50    1.25    --  -48.76-125.00 150.00   54
 15  \w    -22.00  24.00   0.50    1.25    --  -48.76  19.00 -30.00   92
 16  \w    -26.00  26.00   0.50    1.25    --  -48.76  19.00 -60.00  104
 17  \w   -121.00 -73.00   0.50    1.25    --  -48.76-125.00 -60.00   96
 18  \w   -117.00 -75.00   0.50    1.25    --  -48.76-125.00  30.00   84
 19  \w    101.00 177.00   0.50    5.01    --  111.50  15.00  60.00  152
 20  \w     79.00 109.00   0.50    5.01    --  111.50-117.00 -46.72   60
 21  \w     41.00  70.00   0.50    5.01    --  111.50 -61.00 -90.00   58
 22  \w     56.00  82.00   0.50    5.01    --  111.50 -95.00 120.00   52
 23  \w     45.00  75.00   0.50    5.01    --  111.50 -95.00  90.00   60
 24  \w     43.00  70.00   0.50    5.01    --  111.50 -61.00  30.00   54
 25  \w     98.00 124.00   0.50    5.01    --  111.50 -84.00-118.78   52
 26  \w     48.00 108.00   0.50    5.01    --  111.50-111.00 -25.77  120
 27  \w     44.00  74.00   0.50    5.01    --  111.50-117.00 -46.72   60
 28  \w     77.00 107.00   0.50    5.01    --  111.50-103.00 -93.05   60
 29  \w     46.00  73.00   0.50    5.01    --  111.50-103.00 -93.05   54
 30  \w     41.00  86.00   0.50    5.01    --  111.50 -84.00-118.78   90
 31  \w     44.00  70.00   0.50    5.01    --  111.50 -81.00  77.20   52
 32  \w     94.00 133.00   0.50    5.01    --  111.50 -81.00  77.20   78
 33  \w    104.00 152.00   0.50    5.01    --  111.50  45.00 -90.00   96
 34  \w    115.00 177.00   0.50    5.01    --  111.50  30.00 -30.00  124
 35  \w    110.00 174.00   0.50    5.01    --  111.50  79.00-113.18  128
 36  \w     51.00  76.00   0.50    5.01    --  111.50 -87.00-107.09   50
 37  \w     93.00 123.00   0.50    5.01    --  111.50 -87.00-107.09   60
 38  \w    109.00 152.00   0.50    5.01    --  111.50  30.00   0.00   86
 39  \w     70.00 105.00   0.50    5.01    --  111.50-111.00  23.50   70
 40  \w     43.00  70.00   0.50    5.01    --  111.50 -61.00-180.00   54
 41  \w     94.00 148.00   0.50    5.01    --  111.50  77.00  60.00  108
 42  \w     67.00  92.00   0.50    5.01    --  111.50-125.00  60.00   50
 43  \w    102.00 176.00   0.50    5.01    --  111.50  30.00-150.00  148
 44  \w    105.00 131.00   0.50    5.01    --  111.50  15.00  90.00   52
 45  \w     41.00  75.00   0.50    5.01    --  111.50 -77.00  30.00   68
 46  \w     76.00 102.00   0.50    5.01    --  111.50 -95.00-120.00   52
 47  \w    127.00 158.00   0.50    5.01    --  111.50  45.00-120.00   62
 48  \w    104.00 178.00   0.50    5.01    --  111.50  30.00 -60.00  148
 49  \w    116.00 145.00   0.50    5.01    --  111.50  61.00  90.00   58
 50  \w    132.00 175.00   0.50    5.01    --  111.50 125.00-150.00   86
 51  \w     46.00  72.00   0.50    5.01    --  111.50 -77.00 -90.00   52
 52  \w     69.00  95.00   0.50    5.01    --  111.50 -77.00 -60.00   52
 53  \w     68.00  96.00   0.50    5.01    --  111.50 -77.00 120.00   56
 54  \w     43.00  69.00   0.50    5.01    --  111.50 -95.00 -90.00   52
 55  \w     43.00  70.00   0.50    5.01    --  111.50 -61.00 -30.00   54
 56  \w     41.00  70.00   0.50    5.01    --  111.50 -61.00 -60.00   58
 57  \w    107.00 133.00   0.50    5.01    --  111.50  77.00 -90.00   52
 58  \w    136.00 173.00   0.50    5.01    --  111.50  77.00 -90.00   74
 59  \w     40.00  70.00   0.50    5.01    --  111.50 -61.00-120.00   60
;
_diffrn_measurement_device 'four-circle diffractometer'
_diffrn_measurement_device_type 'XtaLAB Synergy, Dualflex, HyPix'
_diffrn_measurement_method '\w scans'
_diffrn_orient_matrix_type 'CrysAlisPro convention (1999,Acta A55,543-557)'
_diffrn_orient_matrix_UB_11 -0.0389647000
_diffrn_orient_matrix_UB_12 0.0327293000
_diffrn_orient_matrix_UB_13 0.0650327000
_diffrn_orient_matrix_UB_21 -0.0344147000
_diffrn_orient_matrix_UB_22 -0.0508731000
_diffrn_orient_matrix_UB_23 0.0312903000
_diffrn_orient_matrix_UB_31 0.0610090000
_diffrn_orient_matrix_UB_32 -0.0078352000
_diffrn_orient_matrix_UB_33 0.0681887000
_diffrn_radiation_monochromator mirror
_diffrn_radiation_probe x-ray
_diffrn_radiation_type 'Cu K\a'
_diffrn_radiation_wavelength 1.54184
_diffrn_reflns_av_R_equivalents 0.0411
_diffrn_reflns_av_unetI/netI 0.0269
_diffrn_reflns_Laue_measured_fraction_full 1.000
_diffrn_reflns_Laue_measured_fraction_max 0.989
_diffrn_reflns_limit_h_max 24
_diffrn_reflns_limit_h_min -22
_diffrn_reflns_limit_k_max 31
_diffrn_reflns_limit_k_min -32
_diffrn_reflns_limit_l_max 19
_diffrn_reflns_limit_l_min -18
_diffrn_reflns_number 108627
_diffrn_reflns_point_group_measured_fraction_full 1.000
_diffrn_reflns_point_group_measured_fraction_max 0.989
_diffrn_reflns_theta_full 67.684
_diffrn_reflns_theta_max 79.542
_diffrn_reflns_theta_min 2.299
_diffrn_source 'micro-focus sealed X-ray tube'
_diffrn_source_type 'PhotonJet (Cu) X-ray Source'
_exptl_absorpt_coefficient_mu 1.323
_exptl_absorpt_correction_T_max 1.000
_exptl_absorpt_correction_T_min 0.790
_exptl_absorpt_correction_type gaussian
_exptl_absorpt_process_details
;
CrysAlisPro 1.171.41.123a (Rigaku Oxford Diffraction, 2022)
Numerical absorption correction based on gaussian integration over
a multifaceted crystal model
Empirical absorption correction using spherical harmonics,
implemented in SCALE3 ABSPACK scaling algorithm.
;
_exptl_crystal_colour colorless
_exptl_crystal_density_diffrn 1.692
_exptl_crystal_density_method 'not measured'
_exptl_crystal_description prism
_exptl_crystal_F_000 3947
_exptl_crystal_recrystallization_method 'Re-crystallisation from solvent: acetonitrile'
_exptl_crystal_size_max 0.17
_exptl_crystal_size_mid 0.11
_exptl_crystal_size_min 0.07
_refine_diff_density_max 0.406
_refine_diff_density_min -0.338
_refine_diff_density_rms 0.060
_refine_ls_extinction_method none
_refine_ls_goodness_of_fit_ref 1.033
_refine_ls_hydrogen_treatment constr
_refine_ls_matrix_type full
_refine_ls_number_parameters 1229
_refine_ls_number_reflns 16231
_refine_ls_number_restraints 9
_refine_ls_restrained_S_all 1.035
_refine_ls_R_factor_all 0.0506
_refine_ls_R_factor_gt 0.0458
_refine_ls_shift/su_max 0.001
_refine_ls_shift/su_mean 0.000
_refine_ls_structure_factor_coef Fsqd
_refine_ls_weighting_details 'w=1/[\s^2^(Fo^2^)+(0.0620P)^2^+5.9131P] where P=(Fo^2^+2Fc^2^)/3'
_refine_ls_weighting_scheme calc
_refine_ls_wR_factor_gt 0.1206
_refine_ls_wR_factor_ref 0.1239
_reflns_Friedel_coverage 0.000
_reflns_number_gt 14493
_reflns_number_total 16231
_reflns_threshold_expression 'I > 2\s(I)'
_cod_data_source_file d2nj05332b2.cif
_cod_data_source_block 13
_cod_depositor_comments 'Adding full bibliography for 7062208--7062213.cif.'
_cod_database_code 7062212
_shelx_shelxl_version_number 2018/3
_chemical_oxdiff_formula 'C11 H10 N O'
_chemical_oxdiff_usercomment SNI7061-1
_shelx_space_group_comment
;
The symmetry employed for this shelxl refinement is uniquely defined
by the following loop, which should always be used as a source of
symmetry information in preference to the above space-group names.
They are only intended as comments.
;
_shelx_estimated_absorpt_t_max 0.913
_shelx_estimated_absorpt_t_min 0.806
_reflns_odcompleteness_completeness 97.89
_reflns_odcompleteness_iscentric 1
_reflns_odcompleteness_theta 80.50
_olex2_refinement_description
;
1. Fixed Uiso
 At 1.2 times of:
  All C(H) groups, All C(H,H) groups
 At 1.5 times of:
  All C(H,H,H) groups, All O(H,H) groups
2. Restrained distances
 O28-N27 \\sim O28A-N27
 with sigma of 0.04
 N27-O27 \\sim N27-O27A
 with sigma of 0.04
 O28-O27 \\sim O28A-O27A
 with sigma of 0.04
3. Uiso/Uaniso restraints and constraints
Uanis(C51) \\sim Ueq: with sigma of 0.005 and sigma for terminal atoms of 0.01
Uanis(O27) = Uanis(O28)
Uanis(O28) = Uanis(O28A) = Uanis(O27A) = Uanis(O27)
4. Others
 Sof(O27A)=Sof(O28A)=1-FVAR(1)
 Sof(O27)=Sof(O28)=Sof(N51)=Sof(C52)=Sof(C53)=Sof(H53A)=Sof(H53B)=Sof(H53C)=
 FVAR(1)
 Sof(O41)=Sof(H41A)=Sof(H41B)=FVAR(2)
5.a Free rotating group:
 O41(H41A,H41B)
5.b Ternary CH refined with riding coordinates:
 C1(H1), C2(H2), C3(H3), C4(H4), C5(H5), C6(H6), C8(H8), C9(H9), C10(H10),
 C11(H11), C12(H12), C13(H13), C14(H14), C15(H15), C16(H16), C17(H17), C18(H18),
  C19(H19), C20(H20), C21(H21), C22(H22), C23(H23), C24(H24), C25(H25)
5.c Secondary CH2 refined with riding coordinates:
 C7(H7A,H7B), C26(H26A,H26B)
5.d Idealised Me refined as rotating group:
 C51(H51A,H51B,H51C), C53(H53A,H53B,H53C), C55(H55A,H55B,H55C), C57(H57A,H57B,
 H57C), C59(H59A,H59B,H59C), C61(H61A,H61B,H61C), C63(H63A,H63B,H63C), C65(H65A,
 H65B,H65C)
;
_olex2_submission_special_instructions 'No special instructions were received'
_oxdiff_exptl_absorpt_empirical_details
;
Empirical correction (ABSPACK) includes:
- Absorption correction using spherical harmonics
- Frame scaling
;
_oxdiff_exptl_absorpt_empirical_full_max 1.349
_oxdiff_exptl_absorpt_empirical_full_min 0.845

loop_
_space_group_symop_operation_xyz
'x, y, z'
'-x, y+1/2, -z+1/2'
'-x, -y, -z'
'x, -y-1/2, z-1/2'

loop_
_atom_site_label
_atom_site_type_symbol
_atom_site_fract_x
_atom_site_fract_y
_atom_site_fract_z
_atom_site_U_iso_or_equiv
_atom_site_adp_type
_atom_site_occupancy
_atom_site_site_symmetry_order
_atom_site_calc_flag
_atom_site_refinement_flags_posn
_atom_site_refinement_flags_adp
_atom_site_refinement_flags_occupancy
_atom_site_disorder_assembly
_atom_site_disorder_group
O1 O 0.58499(8) 0.47597(6) 1.09868(9) 0.0337(3) Uani 1 1 d . . . . .
O2 O 0.66779(8) 0.41778(6) 1.12359(9) 0.0360(3) Uani 1 1 d . . . . .
O3 O 0.47825(7) 0.39748(5) 0.94119(8) 0.0289(3) Uani 1 1 d . . . . .
O4 O 0.53719(7) 0.32396(5) 0.93027(8) 0.0278(3) Uani 1 1 d . . . . .
O5 O 0.65399(7) 0.57017(5) 0.98666(8) 0.0263(3) Uani 1 1 d . . . . .
O6 O 0.75211(6) 0.56098(5) 0.92594(9) 0.0281(3) Uani 1 1 d . . . . .
O7 O 0.50359(7) 0.47854(6) 0.69350(9) 0.0320(3) Uani 1 1 d . . . . .
O8 O 0.60012(8) 0.46764(6) 0.62985(8) 0.0336(3) Uani 1 1 d . . . . .
O9 O 0.71315(8) 0.31425(6) 1.01602(9) 0.0366(3) Uani 1 1 d . . . . .
O10 O 0.67246(7) 0.27727(5) 0.89647(9) 0.0313(3) Uani 1 1 d . . . . .
O11 O 0.75893(7) 0.58733(6) 0.60748(9) 0.0333(3) Uani 1 1 d . . . . .
O12 O 0.85544(8) 0.59711(6) 0.54407(10) 0.0352(3) Uani 1 1 d . . . . .
O13 O 0.91071(9) 0.43471(6) 0.83854(9) 0.0373(3) Uani 1 1 d . . . . .
O14 O 1.00185(7) 0.45379(6) 0.76869(10) 0.0365(3) Uani 1 1 d . . . . .
O15 O 0.89253(9) 0.51932(7) 0.38672(9) 0.0438(4) Uani 1 1 d . . . . .
O16 O 0.79574(9) 0.47677(8) 0.35350(9) 0.0478(4) Uani 1 1 d . . . . .
O17 O 0.98704(7) 0.41189(6) 0.48203(9) 0.0324(3) Uani 1 1 d . . . . .
O18 O 0.91237(7) 0.34707(5) 0.46840(8) 0.0293(3) Uani 1 1 d . . . . .
O19 O 0.72959(11) 0.36535(7) 0.42421(12) 0.0582(5) Uani 1 1 d . . . . .
O20 O 0.77782(8) 0.30582(6) 0.50916(10) 0.0370(3) Uani 1 1 d . . . . .
N1 N 0.62871(8) 0.43389(6) 0.98705(9) 0.0221(3) Uani 1 1 d . . . . .
N2 N 0.56257(7) 0.39386(6) 0.85230(9) 0.0210(3) Uani 1 1 d . . . . .
N3 N 0.66960(7) 0.49992(6) 0.90141(9) 0.0213(3) Uani 1 1 d . . . . .
N4 N 0.60250(7) 0.45844(6) 0.77201(9) 0.0211(3) Uani 1 1 d . . . . .
N5 N 0.67855(8) 0.36524(6) 0.90427(9) 0.0227(3) Uani 1 1 d . . . . .
N6 N 0.72320(7) 0.43628(6) 0.80817(9) 0.0214(3) Uani 1 1 d . . . . .
N7 N 0.62855(8) 0.44425(6) 1.07683(9) 0.0268(3) Uani 1 1 d . . . . .
N8 N 0.52414(7) 0.37013(6) 0.91211(9) 0.0230(3) Uani 1 1 d . . . . .
N9 N 0.69405(7) 0.54623(6) 0.94274(9) 0.0218(3) Uani 1 1 d . . . . .
N10 N 0.56519(8) 0.46776(6) 0.69279(10) 0.0260(3) Uani 1 1 d . . . . .
N11 N 0.68757(8) 0.31535(6) 0.94205(10) 0.0263(3) Uani 1 1 d . . . . .
N12 N 0.83119(8) 0.51832(6) 0.60288(9) 0.0229(3) Uani 1 1 d . . . . .
N13 N 0.89650(8) 0.44937(6) 0.69759(9) 0.0232(3) Uani 1 1 d . . . . .
N14 N 0.84850(8) 0.46602(6) 0.48457(9) 0.0236(3) Uani 1 1 d . . . . .
N15 N 0.91519(7) 0.39834(6) 0.58474(9) 0.0222(3) Uani 1 1 d . . . . .
N16 N 0.79111(8) 0.39133(6) 0.54206(10) 0.0236(3) Uani 1 1 d . . . . .
N17 N 0.77202(8) 0.44664(6) 0.67388(9) 0.0227(3) Uani 1 1 d . . . . .
N18 N 0.81341(8) 0.57113(6) 0.58124(10) 0.0264(3) Uani 1 1 d . . . . .
N19 N 0.94028(9) 0.44472(6) 0.77307(10) 0.0291(3) Uani 1 1 d . . . . .
N20 N 0.84443(9) 0.49020(7) 0.40238(10) 0.0332(4) Uani 1 1 d . . . . .
N21 N 0.93923(8) 0.38498(6) 0.50617(9) 0.0248(3) Uani 1 1 d . . . . .
N22 N 0.76569(9) 0.35117(7) 0.48735(12) 0.0345(4) Uani 1 1 d . . . . .
C1 C 0.60535(9) 0.47686(7) 0.92897(11) 0.0216(3) Uani 1 1 d . . . . .
H1 H 0.576725 0.503478 0.958381 0.026 Uiso 1 1 calc R U . . .
C2 C 0.56359(9) 0.45141(7) 0.84729(11) 0.0210(3) Uani 1 1 d . . . . .
H2 H 0.515582 0.466388 0.838466 0.025 Uiso 1 1 calc R U . . .
C3 C 0.72081(9) 0.45581(7) 0.89464(11) 0.0219(3) Uani 1 1 d . . . . .
H3 H 0.768158 0.467774 0.916914 0.026 Uiso 1 1 calc R U . . .
C4 C 0.69335(9) 0.41179(7) 0.95549(11) 0.0225(3) Uani 1 1 d . . . . .
H4 H 0.728280 0.404032 1.004421 0.027 Uiso 1 1 calc R U . . .
C5 C 0.65712(9) 0.41634(7) 0.77241(11) 0.0212(3) Uani 1 1 d . . . . .
H5 H 0.661732 0.402963 0.712564 0.025 Uiso 1 1 calc R U . . .
C6 C 0.62970(9) 0.37129(7) 0.83014(11) 0.0216(3) Uani 1 1 d . . . . .
H6 H 0.623143 0.337345 0.797462 0.026 Uiso 1 1 calc R U . . .
C7 C 0.75336(9) 0.47460(7) 0.75096(11) 0.0235(3) Uani 1 1 d . . . . .
H7A H 0.719252 0.502891 0.735230 0.028 Uiso 1 1 calc R U . . .
H7B H 0.795190 0.491084 0.780255 0.028 Uiso 1 1 calc R U . . .
C8 C 0.92747(9) 0.45243(7) 0.61569(11) 0.0231(3) Uani 1 1 d . . . . .
H8 H 0.978258 0.460804 0.623053 0.028 Uiso 1 1 calc R U . . .
C9 C 0.88616(9) 0.49472(7) 0.55544(11) 0.0228(3) Uani 1 1 d . . . . .
H9 H 0.917952 0.522202 0.533669 0.027 Uiso 1 1 calc R U . . .
C10 C 0.83394(9) 0.41509(7) 0.68812(11) 0.0224(3) Uani 1 1 d . . . . .
H10 H 0.830838 0.392431 0.740440 0.027 Uiso 1 1 calc R U . . .
C11 C 0.84582(9) 0.37983(7) 0.60741(11) 0.0225(3) Uani 1 1 d . . . . .
H11 H 0.846692 0.341357 0.622674 0.027 Uiso 1 1 calc R U . . .
C12 C 0.77197(9) 0.47968(7) 0.59894(11) 0.0227(3) Uani 1 1 d . . . . .
H12 H 0.726821 0.499199 0.591142 0.027 Uiso 1 1 calc R U . . .
C13 C 0.78316(9) 0.44578(7) 0.51663(11) 0.0240(3) Uani 1 1 d . . . . .
H13 H 0.743414 0.450224 0.472398 0.029 Uiso 1 1 calc R U . . .
O21 O 0.60762(8) 0.74389(6) 1.10718(8) 0.0336(3) Uani 1 1 d . . . . .
O22 O 0.61781(7) 0.81931(5) 1.04140(9) 0.0299(3) Uani 1 1 d . . . . .
O23 O 0.43255(7) 0.66404(6) 0.87274(10) 0.0376(3) Uani 1 1 d . . . . .
O24 O 0.43389(7) 0.73045(6) 0.78270(10) 0.0375(3) Uani 1 1 d . . . . .
O25 O 0.73078(7) 0.65950(5) 1.07693(8) 0.0290(3) Uani 1 1 d . . . . .
O26 O 0.80799(6) 0.67873(5) 0.98582(8) 0.0258(3) Uani 1 1 d . . . . .
O27 O 0.54183(11) 0.82573(7) 0.73095(12) 0.0377(4) Uani 0.860(3) 1 d D . P A 1
O27A O 0.5114(7) 0.8193(4) 0.7614(8) 0.0377(4) Uani 0.140(3) 1 d D . P A 2
O28 O 0.59612(16) 0.85953(10) 0.84786(14) 0.0377(4) Uani 0.860(3) 1 d D . P A 1
O28A O 0.5940(11) 0.8637(6) 0.8288(9) 0.0377(4) Uani 0.140(3) 1 d D . P A 2
O29 O 0.93339(8) 0.85340(6) 0.61948(9) 0.0344(3) Uani 1 1 d . . . . .
O30 O 0.97573(8) 0.79474(6) 0.53447(9) 0.0365(3) Uani 1 1 d . . . . .
O31 O 1.08243(8) 0.70706(7) 0.86918(10) 0.0406(4) Uani 1 1 d . . . . .
O32 O 1.09956(7) 0.66674(7) 0.74858(11) 0.0430(4) Uani 1 1 d . . . . .
O33 O 0.75200(6) 0.71922(5) 0.55100(8) 0.0260(3) Uani 1 1 d . . . . .
O34 O 0.84535(7) 0.70712(5) 0.48186(8) 0.0268(3) Uani 1 1 d . . . . .
O35 O 0.88050(7) 0.56704(5) 0.79073(9) 0.0302(3) Uani 1 1 d . . . . .
O36 O 0.96609(7) 0.56690(5) 0.70561(9) 0.0309(3) Uani 1 1 d . . . . .
O37 O 0.98800(7) 0.79993(6) 0.91558(9) 0.0334(3) Uani 1 1 d . . . . .
O38 O 0.93825(8) 0.85525(6) 0.82347(9) 0.0353(3) Uani 1 1 d . . . . .
O39 O 0.61880(7) 0.58015(5) 0.72125(8) 0.0259(3) Uani 1 1 d . . . . .
O40 O 0.54858(6) 0.56640(5) 0.82337(8) 0.0243(2) Uani 1 1 d . . . . .
N23 N 0.61212(7) 0.74488(6) 0.96409(9) 0.0212(3) Uani 1 1 d . . . . .
N24 N 0.53282(7) 0.70294(6) 0.84816(9) 0.0230(3) Uani 1 1 d . . . . .
N25 N 0.69584(7) 0.68263(6) 0.94132(8) 0.0186(3) Uani 1 1 d . . . . .
N26 N 0.61460(7) 0.63971(6) 0.82591(8) 0.0198(3) Uani 1 1 d . . . . .
N27 N 0.60838(8) 0.77435(6) 0.81671(9) 0.0218(3) Uani 1 1 d D . . . .
N28 N 0.69999(7) 0.70584(6) 0.79047(8) 0.0182(3) Uani 1 1 d . . . . .
N29 N 0.61371(8) 0.77123(6) 1.04361(9) 0.0240(3) Uani 1 1 d . . . . .
N30 N 0.46169(8) 0.69817(7) 0.83226(10) 0.0289(3) Uani 1 1 d . . . . .
N31 N 0.74795(8) 0.67369(6) 1.00670(9) 0.0223(3) Uani 1 1 d . . . . .
N32 N 0.59125(7) 0.59288(6) 0.78663(9) 0.0210(3) Uani 1 1 d . . . . .
N33 N 0.57841(10) 0.82319(7) 0.79830(11) 0.0351(4) Uani 1 1 d . . . . .
N34 N 0.93787(8) 0.76844(6) 0.65947(9) 0.0239(3) Uani 1 1 d . . . . .
N35 N 0.99682(7) 0.70332(6) 0.76583(9) 0.0246(3) Uani 1 1 d . . . . .
N36 N 0.85276(7) 0.70715(6) 0.62642(9) 0.0208(3) Uani 1 1 d . . . . .
N37 N 0.91151(7) 0.64278(6) 0.73231(9) 0.0220(3) Uani 1 1 d . . . . .
N38 N 0.91544(8) 0.76867(6) 0.80963(9) 0.0238(3) Uani 1 1 d . . . . .
N39 N 0.82045(7) 0.70210(6) 0.77422(9) 0.0199(3) Uani 1 1 d . . . . .
N40 N 0.94835(8) 0.80852(7) 0.59940(10) 0.0284(3) Uani 1 1 d . . . . .
N41 N 1.06391(8) 0.69077(7) 0.79765(11) 0.0322(4) Uani 1 1 d . . . . .
N42 N 0.81500(8) 0.71221(6) 0.54746(9) 0.0218(3) Uani 1 1 d . . . . .
N43 N 0.92132(8) 0.58897(6) 0.74486(9) 0.0238(3) Uani 1 1 d . . . . .
N44 N 0.95062(8) 0.81116(6) 0.85172(10) 0.0275(3) Uani 1 1 d . . . . .
C14 C 0.62446(8) 0.68786(7) 0.96546(10) 0.0203(3) Uani 1 1 d . . . . .
H14 H 0.618274 0.672331 1.023579 0.024 Uiso 1 1 calc R U . . .
C15 C 0.57339(8) 0.66154(7) 0.89297(10) 0.0209(3) Uani 1 1 d . . . . .
H15 H 0.542961 0.634067 0.917389 0.025 Uiso 1 1 calc R U . . .
C16 C 0.65197(8) 0.76814(7) 0.89513(10) 0.0200(3) Uani 1 1 d . . . . .
H16 H 0.673980 0.802488 0.913869 0.024 Uiso 1 1 calc R U . . .
C17 C 0.70824(8) 0.72538(6) 0.87790(10) 0.0188(3) Uani 1 1 d . . . . .
H17 H 0.755905 0.740533 0.889636 0.023 Uiso 1 1 calc R U . . .
C18 C 0.57442(9) 0.72715(7) 0.78293(10) 0.0212(3) Uani 1 1 d . . . . .
H18 H 0.545427 0.734678 0.728496 0.025 Uiso 1 1 calc R U . . .
C19 C 0.63201(8) 0.68461(7) 0.76811(10) 0.0195(3) Uani 1 1 d . . . . .
H19 H 0.628537 0.672723 0.706638 0.023 Uiso 1 1 calc R U . . .
C20 C 0.96494(9) 0.67362(7) 0.69345(11) 0.0232(3) Uani 1 1 d . . . . .
H20 H 0.999295 0.650619 0.665787 0.028 Uiso 1 1 calc R U . . .
C21 C 0.92789(9) 0.71433(7) 0.62695(11) 0.0224(3) Uani 1 1 d . . . . .
H21 H 0.944870 0.710260 0.567993 0.027 Uiso 1 1 calc R U . . .
C22 C 0.94342(9) 0.71614(7) 0.82558(11) 0.0236(3) Uani 1 1 d . . . . .
H22 H 0.961971 0.712132 0.886869 0.028 Uiso 1 1 calc R U . . .
C23 C 0.88331(8) 0.67500(7) 0.80226(10) 0.0208(3) Uani 1 1 d . . . . .
H23 H 0.875454 0.652156 0.853202 0.025 Uiso 1 1 calc R U . . .
C24 C 0.88613(9) 0.77850(7) 0.72300(11) 0.0228(3) Uani 1 1 d . . . . .
H24 H 0.867317 0.815331 0.717281 0.027 Uiso 1 1 calc R U . . .
C25 C 0.82746(9) 0.73653(7) 0.70202(10) 0.0208(3) Uani 1 1 d . . . . .
H25 H 0.782266 0.754547 0.685589 0.025 Uiso 1 1 calc R U . . .
C26 C 0.75680(8) 0.67070(7) 0.76963(11) 0.0204(3) Uani 1 1 d . . . . .
H26A H 0.761182 0.641022 0.811234 0.025 Uiso 1 1 calc R U . . .
H26B H 0.747702 0.655869 0.711017 0.025 Uiso 1 1 calc R U . . .
O41 O 0.8508(5) 0.3834(6) 0.9857(9) 0.077(5) Uani 0.189(7) 1 d G . P . .
H41A H 0.876819 0.395258 0.946414 0.115 Uiso 0.189(7) 1 d G U P . .
H41B H 0.878617 0.363854 1.018837 0.115 Uiso 0.189(7) 1 d G U P . .
N50 N 0.08762(11) 0.81200(9) 0.73019(13) 0.0458(5) Uani 1 1 d . . . . .
C50 C 0.10955(11) 0.79904(10) 0.66837(16) 0.0413(5) Uani 1 1 d . . . . .
C51 C 0.13710(17) 0.7819(2) 0.5878(3) 0.0892(13) Uani 1 1 d . U . . .
H51A H 0.143094 0.812689 0.550769 0.134 Uiso 1 1 calc R U . . .
H51B H 0.104560 0.756911 0.558389 0.134 Uiso 1 1 calc R U . . .
H51C H 0.182144 0.764471 0.600239 0.134 Uiso 1 1 calc R U . . .
N51 N 0.43780(12) 0.64468(9) 0.36352(15) 0.0407(5) Uani 0.860(3) 1 d . . P A 1
C52 C 0.42562(12) 0.67388(9) 0.41651(15) 0.0322(5) Uani 0.860(3) 1 d . . P A 1
C53 C 0.40997(17) 0.71088(11) 0.48267(17) 0.0436(6) Uani 0.860(3) 1 d . . P A 1
H53A H 0.367135 0.730045 0.464915 0.065 Uiso 0.860(3) 1 calc R U P A 1
H53B H 0.448408 0.736110 0.491856 0.065 Uiso 0.860(3) 1 calc R U P A 1
H53C H 0.403692 0.691698 0.536357 0.065 Uiso 0.860(3) 1 calc R U P A 1
N52 N 0.48457(10) 0.64335(8) 0.66892(13) 0.0426(4) Uani 1 1 d . . . . .
C54 C 0.44233(12) 0.61172(9) 0.67481(13) 0.0367(5) Uani 1 1 d . . . . .
C55 C 0.38944(12) 0.57098(10) 0.68367(15) 0.0420(5) Uani 1 1 d . . . . .
H55A H 0.383596 0.550413 0.630232 0.063 Uiso 1 1 calc R U . . .
H55B H 0.345180 0.587801 0.695136 0.063 Uiso 1 1 calc R U . . .
H55C H 0.404075 0.547404 0.731577 0.063 Uiso 1 1 calc R U . . .
N53 N 0.32718(14) 0.46664(10) 0.54758(14) 0.0563(6) Uani 1 1 d . . . . .
C56 C 0.37935(14) 0.45128(9) 0.52517(14) 0.0422(5) Uani 1 1 d . . . . .
C57 C 0.44426(13) 0.43229(9) 0.49584(15) 0.0392(5) Uani 1 1 d . . . . .
H57A H 0.434913 0.409098 0.445872 0.059 Uiso 1 1 calc R U . . .
H57B H 0.469456 0.412436 0.542263 0.059 Uiso 1 1 calc R U . . .
H57C H 0.472517 0.462455 0.479455 0.059 Uiso 1 1 calc R U . . .
N54 N 0.73120(11) 0.18877(8) 0.20449(14) 0.0458(5) Uani 1 1 d . . . . .
C58 C 0.73195(10) 0.23378(9) 0.21284(14) 0.0346(4) Uani 1 1 d . . . . .
C59 C 0.73380(12) 0.29068(9) 0.22443(16) 0.0399(5) Uani 1 1 d . . . . .
H59A H 0.700063 0.307319 0.182811 0.060 Uiso 1 1 calc R U . . .
H59B H 0.780570 0.303843 0.215261 0.060 Uiso 1 1 calc R U . . .
H59C H 0.722034 0.299397 0.283080 0.060 Uiso 1 1 calc R U . . .
N55 N 0.77867(12) 0.48879(9) 0.07856(13) 0.0492(5) Uani 1 1 d . . . . .
C60 C 0.82138(13) 0.47454(10) 0.12814(15) 0.0432(5) Uani 1 1 d . . . . .
C61 C 0.87582(15) 0.45640(14) 0.19007(19) 0.0613(7) Uani 1 1 d . . . . .
H61A H 0.914669 0.442409 0.159490 0.092 Uiso 1 1 calc R U . . .
H61B H 0.857503 0.428439 0.225899 0.092 Uiso 1 1 calc R U . . .
H61C H 0.892099 0.486071 0.226729 0.092 Uiso 1 1 calc R U . . .
N56 N 0.75571(11) 0.66169(8) 0.29060(13) 0.0421(4) Uani 1 1 d . . . . .
C62 C 0.73188(13) 0.62266(10) 0.26530(14) 0.0415(5) Uani 1 1 d . . . . .
C63 C 0.69920(19) 0.57360(10) 0.23198(17) 0.0585(7) Uani 1 1 d . . . . .
H63A H 0.725428 0.559749 0.185093 0.088 Uiso 1 1 calc R U . . .
H63B H 0.651222 0.580963 0.210241 0.088 Uiso 1 1 calc R U . . .
H63C H 0.699125 0.547344 0.278367 0.088 Uiso 1 1 calc R U . . .
N57 N 1.00076(11) 0.60600(8) 0.91173(13) 0.0432(4) Uani 1 1 d . . . . .
C64 C 0.96985(12) 0.57961(10) 0.95354(15) 0.0415(5) Uani 1 1 d . . . . .
C65 C 0.92706(14) 0.54585(11) 1.00548(17) 0.0494(6) Uani 1 1 d . . . . .
H65A H 0.920832 0.511164 0.977736 0.074 Uiso 1 1 calc R U . . .
H65B H 0.881529 0.562468 1.010302 0.074 Uiso 1 1 calc R U . . .
H65C H 0.950218 0.541346 1.063096 0.074 Uiso 1 1 calc R U . . .

loop_
_atom_site_aniso_label
_atom_site_aniso_U_11
_atom_site_aniso_U_22
_atom_site_aniso_U_33
_atom_site_aniso_U_23
_atom_site_aniso_U_13
_atom_site_aniso_U_12
O1 0.0399(8) 0.0389(7) 0.0236(6) -0.0028(5) 0.0124(6) 0.0033(6)
O2 0.0359(7) 0.0499(9) 0.0218(6) 0.0045(6) -0.0012(5) 0.0016(6)
O3 0.0252(6) 0.0348(7) 0.0277(6) 0.0026(5) 0.0086(5) 0.0012(5)
O4 0.0302(6) 0.0279(6) 0.0250(6) 0.0062(5) 0.0012(5) -0.0025(5)
O5 0.0276(6) 0.0278(6) 0.0239(6) -0.0046(5) 0.0044(5) 0.0008(5)
O6 0.0217(6) 0.0294(6) 0.0332(7) 0.0005(5) 0.0023(5) -0.0051(5)
O7 0.0283(7) 0.0387(7) 0.0282(7) -0.0028(6) -0.0045(5) 0.0058(6)
O8 0.0422(8) 0.0407(8) 0.0185(6) 0.0026(5) 0.0051(5) 0.0059(6)
O9 0.0473(8) 0.0349(7) 0.0259(7) 0.0043(6) -0.0081(6) 0.0033(6)
O10 0.0381(7) 0.0256(6) 0.0300(7) -0.0011(5) 0.0013(6) 0.0025(5)
O11 0.0343(7) 0.0314(7) 0.0341(7) -0.0051(6) 0.0027(6) 0.0093(6)
O12 0.0434(8) 0.0281(7) 0.0350(7) 0.0053(6) 0.0078(6) -0.0025(6)
O13 0.0507(9) 0.0433(8) 0.0177(6) 0.0009(6) 0.0010(6) 0.0032(7)
O14 0.0302(7) 0.0438(8) 0.0341(7) -0.0025(6) -0.0087(6) 0.0011(6)
O15 0.0566(10) 0.0509(9) 0.0249(7) 0.0058(6) 0.0102(6) -0.0130(8)
O16 0.0387(8) 0.0829(13) 0.0212(7) 0.0059(7) -0.0023(6) -0.0010(8)
O17 0.0271(7) 0.0435(8) 0.0277(7) -0.0003(6) 0.0108(5) -0.0013(6)
O18 0.0304(7) 0.0349(7) 0.0225(6) -0.0064(5) 0.0013(5) 0.0043(5)
O19 0.0725(12) 0.0440(9) 0.0523(10) -0.0097(8) -0.0363(10) 0.0027(9)
O20 0.0385(8) 0.0292(7) 0.0432(8) -0.0060(6) 0.0007(6) -0.0029(6)
N1 0.0234(7) 0.0280(7) 0.0152(6) -0.0003(5) 0.0032(5) -0.0010(6)
N2 0.0207(7) 0.0235(7) 0.0192(6) 0.0011(5) 0.0040(5) -0.0022(5)
N3 0.0204(6) 0.0241(7) 0.0199(6) -0.0030(5) 0.0040(5) -0.0022(5)
N4 0.0211(7) 0.0259(7) 0.0164(6) 0.0007(5) 0.0024(5) 0.0016(5)
N5 0.0240(7) 0.0231(7) 0.0207(7) 0.0017(5) 0.0001(5) 0.0005(5)
N6 0.0212(7) 0.0248(7) 0.0187(6) -0.0007(5) 0.0051(5) -0.0009(5)
N7 0.0288(8) 0.0340(8) 0.0178(7) -0.0002(6) 0.0034(6) -0.0043(6)
N8 0.0219(7) 0.0285(7) 0.0186(6) 0.0024(6) 0.0019(5) -0.0033(6)
N9 0.0220(7) 0.0248(7) 0.0186(6) 0.0010(5) 0.0005(5) -0.0009(5)
N10 0.0304(8) 0.0278(7) 0.0195(7) -0.0005(6) -0.0010(6) 0.0030(6)
N11 0.0279(7) 0.0267(7) 0.0244(7) 0.0032(6) 0.0021(6) 0.0034(6)
N12 0.0246(7) 0.0246(7) 0.0200(7) 0.0020(5) 0.0057(5) 0.0028(6)
N13 0.0227(7) 0.0308(7) 0.0161(6) -0.0001(5) 0.0014(5) 0.0032(6)
N14 0.0257(7) 0.0299(7) 0.0154(6) 0.0013(6) 0.0021(5) 0.0002(6)
N15 0.0207(7) 0.0283(7) 0.0180(6) -0.0030(5) 0.0050(5) 0.0026(5)
N16 0.0217(7) 0.0259(7) 0.0232(7) -0.0028(6) 0.0008(6) -0.0003(5)
N17 0.0227(7) 0.0256(7) 0.0206(7) 0.0023(6) 0.0069(5) 0.0037(6)
N18 0.0329(8) 0.0257(7) 0.0203(7) -0.0013(6) 0.0003(6) 0.0031(6)
N19 0.0359(9) 0.0306(8) 0.0198(7) -0.0031(6) -0.0044(6) 0.0045(6)
N20 0.0370(9) 0.0455(10) 0.0177(7) 0.0027(7) 0.0053(6) 0.0025(7)
N21 0.0225(7) 0.0328(8) 0.0193(7) -0.0008(6) 0.0030(5) 0.0049(6)
N22 0.0326(8) 0.0337(9) 0.0361(9) -0.0060(7) -0.0052(7) -0.0017(7)
C1 0.0211(8) 0.0254(8) 0.0187(7) -0.0007(6) 0.0038(6) -0.0015(6)
C2 0.0203(7) 0.0239(8) 0.0191(7) 0.0003(6) 0.0030(6) -0.0014(6)
C3 0.0205(8) 0.0259(8) 0.0196(8) -0.0005(6) 0.0027(6) 0.0007(6)
C4 0.0209(8) 0.0274(8) 0.0193(7) 0.0002(6) 0.0021(6) -0.0019(6)
C5 0.0217(8) 0.0244(8) 0.0179(7) -0.0007(6) 0.0036(6) 0.0016(6)
C6 0.0213(8) 0.0256(8) 0.0181(7) -0.0003(6) 0.0027(6) -0.0006(6)
C7 0.0248(8) 0.0245(8) 0.0222(8) 0.0001(6) 0.0093(6) 0.0002(6)
C8 0.0208(8) 0.0290(9) 0.0196(8) -0.0021(6) 0.0026(6) -0.0001(6)
C9 0.0238(8) 0.0272(8) 0.0180(7) -0.0012(6) 0.0058(6) 0.0000(6)
C10 0.0231(8) 0.0259(8) 0.0188(7) 0.0005(6) 0.0046(6) 0.0025(6)
C11 0.0216(8) 0.0259(8) 0.0203(8) 0.0000(6) 0.0039(6) 0.0022(6)
C12 0.0212(8) 0.0275(8) 0.0197(8) 0.0009(6) 0.0031(6) 0.0020(6)
C13 0.0220(8) 0.0296(9) 0.0204(8) 0.0001(7) 0.0008(6) 0.0012(7)
O21 0.0461(8) 0.0392(7) 0.0164(6) -0.0030(5) 0.0091(5) -0.0046(6)
O22 0.0339(7) 0.0302(7) 0.0259(6) -0.0075(5) 0.0029(5) 0.0046(5)
O23 0.0231(6) 0.0486(9) 0.0416(8) 0.0037(7) 0.0058(6) -0.0071(6)
O24 0.0245(7) 0.0443(8) 0.0431(8) 0.0039(7) -0.0023(6) 0.0070(6)
O25 0.0337(7) 0.0370(7) 0.0159(6) 0.0048(5) -0.0022(5) -0.0027(5)
O26 0.0202(6) 0.0307(6) 0.0262(6) 0.0005(5) -0.0020(5) 0.0007(5)
O27 0.0489(7) 0.0316(6) 0.0303(8) -0.0010(6) -0.0143(7) 0.0108(5)
O27A 0.0489(7) 0.0316(6) 0.0303(8) -0.0010(6) -0.0143(7) 0.0108(5)
O28 0.0489(7) 0.0316(6) 0.0303(8) -0.0010(6) -0.0143(7) 0.0108(5)
O28A 0.0489(7) 0.0316(6) 0.0303(8) -0.0010(6) -0.0143(7) 0.0108(5)
O29 0.0421(8) 0.0312(7) 0.0301(7) 0.0030(6) 0.0043(6) -0.0048(6)
O30 0.0430(8) 0.0438(8) 0.0239(6) 0.0033(6) 0.0104(6) -0.0053(6)
O31 0.0276(7) 0.0623(10) 0.0306(7) -0.0022(7) -0.0069(6) -0.0041(7)
O32 0.0212(6) 0.0658(11) 0.0422(8) -0.0061(7) 0.0035(6) 0.0046(7)
O33 0.0198(6) 0.0333(7) 0.0243(6) 0.0038(5) -0.0021(5) 0.0011(5)
O34 0.0307(6) 0.0334(7) 0.0166(6) 0.0012(5) 0.0031(5) 0.0017(5)
O35 0.0317(7) 0.0302(7) 0.0297(7) -0.0006(5) 0.0093(5) -0.0067(5)
O36 0.0290(7) 0.0323(7) 0.0325(7) -0.0028(5) 0.0089(5) 0.0051(5)
O37 0.0346(7) 0.0402(8) 0.0245(6) -0.0009(6) -0.0057(5) -0.0110(6)
O38 0.0417(8) 0.0294(7) 0.0342(7) -0.0014(6) -0.0023(6) -0.0080(6)
O39 0.0300(6) 0.0280(6) 0.0204(6) -0.0033(5) 0.0059(5) 0.0002(5)
O40 0.0233(6) 0.0258(6) 0.0243(6) 0.0018(5) 0.0039(5) -0.0055(5)
N23 0.0231(7) 0.0269(7) 0.0139(6) -0.0031(5) 0.0027(5) 0.0003(5)
N24 0.0172(6) 0.0338(8) 0.0180(6) 0.0010(6) 0.0013(5) -0.0010(6)
N25 0.0184(6) 0.0244(7) 0.0130(6) 0.0016(5) 0.0000(5) -0.0004(5)
N26 0.0202(6) 0.0248(7) 0.0143(6) -0.0014(5) 0.0021(5) -0.0038(5)
N27 0.0242(7) 0.0236(7) 0.0171(6) 0.0012(5) -0.0019(5) 0.0027(5)
N28 0.0174(6) 0.0241(7) 0.0131(6) -0.0016(5) 0.0020(5) -0.0016(5)
N29 0.0228(7) 0.0315(8) 0.0179(7) -0.0064(6) 0.0023(5) 0.0010(6)
N30 0.0197(7) 0.0376(9) 0.0294(8) -0.0034(7) 0.0021(6) 0.0001(6)
N31 0.0237(7) 0.0245(7) 0.0179(6) 0.0005(5) -0.0029(5) -0.0009(5)
N32 0.0202(6) 0.0247(7) 0.0180(6) 0.0001(5) 0.0001(5) -0.0004(5)
N33 0.0423(10) 0.0285(8) 0.0325(9) -0.0009(7) -0.0117(7) 0.0090(7)
N34 0.0239(7) 0.0288(7) 0.0193(7) 0.0030(6) 0.0039(5) -0.0034(6)
N35 0.0175(6) 0.0366(8) 0.0195(7) 0.0013(6) 0.0009(5) -0.0015(6)
N36 0.0188(6) 0.0285(7) 0.0150(6) -0.0001(5) 0.0004(5) 0.0000(5)
N37 0.0205(7) 0.0259(7) 0.0200(7) 0.0011(5) 0.0047(5) 0.0013(5)
N38 0.0258(7) 0.0267(7) 0.0186(7) -0.0020(6) 0.0004(5) -0.0057(6)
N39 0.0182(6) 0.0243(7) 0.0173(6) 0.0012(5) 0.0022(5) -0.0011(5)
N40 0.0280(8) 0.0347(8) 0.0224(7) 0.0034(6) 0.0020(6) -0.0053(6)
N41 0.0210(7) 0.0460(10) 0.0294(8) 0.0025(7) 0.0000(6) -0.0033(7)
N42 0.0248(7) 0.0228(7) 0.0174(6) 0.0025(5) -0.0011(5) -0.0007(5)
N43 0.0228(7) 0.0281(7) 0.0206(7) -0.0016(6) 0.0009(5) -0.0009(6)
N44 0.0277(7) 0.0316(8) 0.0233(7) -0.0015(6) 0.0032(6) -0.0084(6)
C14 0.0203(7) 0.0260(8) 0.0148(7) -0.0006(6) 0.0022(6) -0.0012(6)
C15 0.0190(7) 0.0288(8) 0.0152(7) -0.0007(6) 0.0023(6) -0.0022(6)
C16 0.0196(7) 0.0255(8) 0.0148(7) -0.0002(6) 0.0008(6) 0.0008(6)
C17 0.0198(7) 0.0228(8) 0.0137(7) 0.0008(6) 0.0016(6) -0.0006(6)
C18 0.0204(7) 0.0277(8) 0.0155(7) 0.0002(6) 0.0011(6) 0.0000(6)
C19 0.0205(7) 0.0239(8) 0.0140(7) 0.0010(6) 0.0001(6) -0.0015(6)
C20 0.0184(7) 0.0316(9) 0.0199(8) 0.0011(7) 0.0025(6) -0.0007(6)
C21 0.0204(8) 0.0295(9) 0.0176(7) 0.0003(6) 0.0037(6) -0.0025(6)
C22 0.0211(8) 0.0317(9) 0.0181(7) 0.0008(6) 0.0019(6) -0.0032(7)
C23 0.0192(7) 0.0265(8) 0.0170(7) -0.0002(6) 0.0025(6) -0.0006(6)
C24 0.0220(8) 0.0280(8) 0.0186(8) -0.0003(6) 0.0024(6) -0.0032(6)
C25 0.0209(7) 0.0250(8) 0.0167(7) -0.0002(6) 0.0026(6) -0.0014(6)
C26 0.0193(7) 0.0234(8) 0.0190(7) -0.0017(6) 0.0044(6) -0.0014(6)
O41 0.033(5) 0.113(11) 0.082(9) 0.039(8) -0.009(5) -0.004(6)
N50 0.0411(10) 0.0556(12) 0.0403(11) -0.0057(9) 0.0013(8) -0.0115(9)
C50 0.0284(10) 0.0448(12) 0.0500(13) -0.0090(10) -0.0018(9) -0.0057(9)
C51 0.0466(16) 0.140(4) 0.083(2) -0.052(2) 0.0158(16) -0.0050(19)
N51 0.0465(12) 0.0366(11) 0.0382(11) -0.0057(9) -0.0019(9) 0.0029(9)
C52 0.0341(12) 0.0303(11) 0.0318(11) 0.0020(9) -0.0017(9) -0.0009(9)
C53 0.0620(17) 0.0362(13) 0.0333(13) -0.0028(10) 0.0080(12) -0.0005(12)
N52 0.0404(10) 0.0477(11) 0.0385(10) -0.0069(8) -0.0063(8) 0.0019(9)
C54 0.0369(11) 0.0473(12) 0.0248(9) -0.0051(8) -0.0055(8) 0.0115(9)
C55 0.0393(11) 0.0510(13) 0.0353(11) 0.0012(9) 0.0000(9) 0.0043(10)
N53 0.0765(16) 0.0564(13) 0.0344(10) 0.0032(9) -0.0064(10) 0.0266(12)
C56 0.0631(15) 0.0350(11) 0.0265(10) 0.0001(8) -0.0120(10) 0.0086(10)
C57 0.0496(12) 0.0307(10) 0.0359(11) 0.0023(8) -0.0076(9) -0.0030(9)
N54 0.0456(11) 0.0409(11) 0.0527(12) -0.0018(9) 0.0160(9) -0.0013(8)
C58 0.0278(9) 0.0425(12) 0.0342(10) 0.0014(8) 0.0071(8) -0.0010(8)
C59 0.0323(10) 0.0417(12) 0.0453(12) -0.0003(9) -0.0017(9) -0.0056(9)
N55 0.0512(12) 0.0582(13) 0.0371(10) 0.0029(9) -0.0054(9) -0.0122(10)
C60 0.0433(12) 0.0522(13) 0.0344(11) -0.0058(10) 0.0052(10) -0.0073(10)
C61 0.0483(15) 0.086(2) 0.0492(15) -0.0058(14) 0.0007(12) 0.0133(14)
N56 0.0436(10) 0.0477(11) 0.0358(9) 0.0008(8) 0.0090(8) 0.0026(9)
C62 0.0544(13) 0.0439(12) 0.0271(10) 0.0049(9) 0.0103(9) 0.0107(10)
C63 0.097(2) 0.0405(13) 0.0387(13) -0.0031(10) 0.0090(13) 0.0018(14)
N57 0.0468(11) 0.0447(10) 0.0378(10) -0.0015(8) 0.0008(8) -0.0015(9)
C64 0.0403(11) 0.0460(12) 0.0373(11) -0.0035(10) -0.0038(9) 0.0015(10)
C65 0.0532(14) 0.0532(14) 0.0413(12) -0.0016(11) -0.0007(11) -0.0067(11)

loop_
_atom_type_symbol
_atom_type_description
_atom_type_scat_dispersion_real
_atom_type_scat_dispersion_imag
_atom_type_scat_source
C C 0.0181 0.0091 'International Tables Vol C Tables 4.2.6.8 and 6.1.1.4'
H H 0.0000 0.0000 'International Tables Vol C Tables 4.2.6.8 and 6.1.1.4'
N N 0.0311 0.0180 'International Tables Vol C Tables 4.2.6.8 and 6.1.1.4'
O O 0.0492 0.0322 'International Tables Vol C Tables 4.2.6.8 and 6.1.1.4'

loop_
_exptl_crystal_face_index_h
_exptl_crystal_face_index_k
_exptl_crystal_face_index_l
_exptl_crystal_face_perp_dist
1 1 1 0.0506
-1 -1 -1 0.0453
1 0 0 0.0418
-1 0 0 0.0324
0 -1 1 0.0579
0 1 -1 0.0567
1 -1 0 0.0592
-1 1 0 0.0645
0 1 1 0.0649
0 -1 -1 0.0580
-1 0 -1 0.0466
1 0 1 0.0484
0 -1 0 0.0787
0 1 0 0.0903
1 -1 -1 0.0513
1 1 0 0.0564

loop_
_geom_angle_atom_site_label_1
_geom_angle_atom_site_label_2
_geom_angle_atom_site_label_3
_geom_angle
_geom_angle_site_symmetry_1
_geom_angle_site_symmetry_3
_geom_angle_publ_flag
N7 N1 C1 116.68(14) . . ?
N7 N1 C4 117.02(13) . . ?
C1 N1 C4 107.78(13) . . ?
N8 N2 C2 118.95(14) . . ?
N8 N2 C6 120.95(14) . . ?
C2 N2 C6 110.96(13) . . ?
N9 N3 C1 117.64(13) . . ?
N9 N3 C3 116.82(13) . . ?
C1 N3 C3 107.49(13) . . ?
N10 N4 C2 118.00(14) . . ?
N10 N4 C5 116.15(13) . . ?
C2 N4 C5 108.29(13) . . ?
N11 N5 C4 119.35(14) . . ?
N11 N5 C6 119.12(14) . . ?
C4 N5 C6 116.70(14) . . ?
C3 N6 C5 113.34(13) . . ?
C3 N6 C7 112.49(14) . . ?
C5 N6 C7 111.90(14) . . ?
O1 N7 N1 116.16(15) . . ?
O2 N7 O1 127.19(16) . . ?
O2 N7 N1 116.39(15) . . ?
O3 N8 N2 116.12(14) . . ?
O4 N8 O3 126.26(15) . . ?
O4 N8 N2 117.60(14) . . ?
O5 N9 N3 117.60(14) . . ?
O6 N9 O5 126.09(15) . . ?
O6 N9 N3 116.07(14) . . ?
O7 N10 O8 126.62(15) . . ?
O7 N10 N4 118.05(15) . . ?
O8 N10 N4 115.13(15) . . ?
O9 N11 N5 116.62(15) . . ?
O10 N11 O9 126.55(16) . . ?
O10 N11 N5 116.71(14) . . ?
N18 N12 C9 115.98(14) . . ?
N18 N12 C12 115.69(13) . . ?
C9 N12 C12 106.88(13) . . ?
N19 N13 C8 118.77(14) . . ?
N19 N13 C10 118.18(14) . . ?
C8 N13 C10 109.00(13) . . ?
N20 N14 C9 117.36(15) . . ?
N20 N14 C13 117.33(14) . . ?
C9 N14 C13 107.81(13) . . ?
N21 N15 C8 117.64(14) . . ?
N21 N15 C11 119.84(14) . . ?
C8 N15 C11 110.16(13) . . ?
N22 N16 C11 119.60(15) . . ?
N22 N16 C13 120.20(15) . . ?
C13 N16 C11 116.47(14) . . ?
C10 N17 C7 112.97(14) . . ?
C12 N17 C7 113.63(14) . . ?
C12 N17 C10 113.67(13) . . ?
O11 N18 N12 115.86(15) . . ?
O12 N18 O11 126.32(16) . . ?
O12 N18 N12 117.60(15) . . ?
O13 N19 N13 115.15(16) . . ?
O14 N19 O13 126.62(16) . . ?
O14 N19 N13 118.08(16) . . ?
O15 N20 N14 116.41(16) . . ?
O16 N20 O15 127.42(17) . . ?
O16 N20 N14 115.97(17) . . ?
O17 N21 N15 116.23(15) . . ?
O18 N21 O17 126.24(15) . . ?
O18 N21 N15 117.51(15) . . ?
O19 N22 N16 115.88(17) . . ?
O20 N22 O19 126.30(18) . . ?
O20 N22 N16 117.66(16) . . ?
N1 C1 H1 111.8 . . ?
N1 C1 C2 108.10(13) . . ?
N3 C1 N1 104.26(13) . . ?
N3 C1 H1 111.8 . . ?
N3 C1 C2 108.61(13) . . ?
C2 C1 H1 111.8 . . ?
N2 C2 C1 111.61(13) . . ?
N2 C2 H2 111.7 . . ?
N4 C2 N2 100.12(13) . . ?
N4 C2 C1 109.60(13) . . ?
N4 C2 H2 111.7 . . ?
C1 C2 H2 111.7 . . ?
N3 C3 H3 109.9 . . ?
N3 C3 C4 103.45(13) . . ?
N6 C3 N3 112.65(13) . . ?
N6 C3 H3 109.9 . . ?
N6 C3 C4 110.75(14) . . ?
C4 C3 H3 109.9 . . ?
N1 C4 C3 104.98(13) . . ?
N1 C4 H4 111.1 . . ?
N5 C4 N1 110.66(14) . . ?
N5 C4 C3 107.82(13) . . ?
N5 C4 H4 111.1 . . ?
C3 C4 H4 111.1 . . ?
N4 C5 H5 110.1 . . ?
N4 C5 C6 104.72(13) . . ?
N6 C5 N4 110.81(13) . . ?
N6 C5 H5 110.1 . . ?
N6 C5 C6 110.86(13) . . ?
C6 C5 H5 110.1 . . ?
N2 C6 C5 100.91(13) . . ?
N2 C6 H6 111.6 . . ?
N5 C6 N2 112.80(14) . . ?
N5 C6 C5 107.93(13) . . ?
N5 C6 H6 111.6 . . ?
C5 C6 H6 111.6 . . ?
N6 C7 H7A 110.1 . . ?
N6 C7 H7B 110.1 . . ?
N17 C7 N6 108.13(14) . . ?
N17 C7 H7A 110.1 . . ?
N17 C7 H7B 110.1 . . ?
H7A C7 H7B 108.4 . . ?
N13 C8 N15 99.96(14) . . ?
N13 C8 H8 111.7 . . ?
N13 C8 C9 109.49(14) . . ?
N15 C8 H8 111.7 . . ?
N15 C8 C9 111.63(13) . . ?
C9 C8 H8 111.7 . . ?
N12 C9 N14 104.05(14) . . ?
N12 C9 C8 109.04(13) . . ?
N12 C9 H9 111.8 . . ?
N14 C9 C8 108.14(14) . . ?
N14 C9 H9 111.8 . . ?
C8 C9 H9 111.8 . . ?
N13 C10 H10 110.3 . . ?
N13 C10 C11 104.38(13) . . ?
N17 C10 N13 110.60(14) . . ?
N17 C10 H10 110.3 . . ?
N17 C10 C11 110.86(14) . . ?
C11 C10 H10 110.3 . . ?
N15 C11 C10 101.25(13) . . ?
N15 C11 H11 111.2 . . ?
N16 C11 N15 113.35(14) . . ?
N16 C11 C10 108.06(13) . . ?
N16 C11 H11 111.2 . . ?
C10 C11 H11 111.2 . . ?
N12 C12 H12 109.7 . . ?
N12 C12 C13 103.99(13) . . ?
N17 C12 N12 112.80(14) . . ?
N17 C12 H12 109.7 . . ?
N17 C12 C13 110.74(14) . . ?
C13 C12 H12 109.7 . . ?
N14 C13 C12 104.78(14) . . ?
N14 C13 H13 111.0 . . ?
N16 C13 N14 110.31(14) . . ?
N16 C13 C12 108.42(14) . . ?
N16 C13 H13 111.0 . . ?
C12 C13 H13 111.0 . . ?
N29 N23 C14 117.48(13) . . ?
N29 N23 C16 117.96(13) . . ?
C14 N23 C16 108.03(13) . . ?
N30 N24 C15 121.15(15) . . ?
N30 N24 C18 119.63(14) . . ?
C15 N24 C18 109.23(13) . . ?
N31 N25 C14 118.10(13) . . ?
N31 N25 C17 117.26(13) . . ?
C14 N25 C17 107.56(12) . . ?
N32 N26 C15 117.31(13) . . ?
N32 N26 C19 117.27(12) . . ?
C15 N26 C19 107.32(13) . . ?
N33 N27 C16 118.87(14) . . ?
N33 N27 C18 119.29(14) . . ?
C16 N27 C18 116.23(13) . . ?
C17 N28 C26 112.34(13) . . ?
C19 N28 C17 113.27(13) . . ?
C19 N28 C26 113.82(13) . . ?
O21 N29 N23 116.70(15) . . ?
O22 N29 O21 126.75(15) . . ?
O22 N29 N23 116.46(14) . . ?
O23 N30 N24 116.94(15) . . ?
O24 N30 O23 126.69(16) . . ?
O24 N30 N24 116.24(16) . . ?
O25 N31 O26 125.90(14) . . ?
O25 N31 N25 118.34(14) . . ?
O26 N31 N25 115.67(14) . . ?
O39 N32 O40 125.87(15) . . ?
O39 N32 N26 116.30(14) . . ?
O40 N32 N26 117.64(13) . . ?
O27 N33 O28 127.97(18) . . ?
O27 N33 N27 115.58(16) . . ?
O27A N33 N27 112.8(5) . . ?
O28 N33 N27 116.17(16) . . ?
O28A N33 O27A 116.2(10) . . ?
O28A N33 N27 127.6(8) . . ?
N40 N34 C21 117.70(14) . . ?
N40 N34 C24 117.25(14) . . ?
C21 N34 C24 108.27(13) . . ?
N41 N35 C20 119.46(15) . . ?
N41 N35 C22 120.00(14) . . ?
C20 N35 C22 109.06(13) . . ?
N42 N36 C21 116.93(13) . . ?
N42 N36 C25 117.96(13) . . ?
C21 N36 C25 108.05(13) . . ?
N43 N37 C20 119.37(14) . . ?
N43 N37 C23 119.09(13) . . ?
C20 N37 C23 108.35(13) . . ?
N44 N38 C22 117.23(14) . . ?
N44 N38 C24 116.59(14) . . ?
C24 N38 C22 115.73(14) . . ?
C23 N39 C25 113.89(13) . . ?
C23 N39 C26 116.48(13) . . ?
C25 N39 C26 114.55(13) . . ?
O29 N40 O30 126.99(17) . . ?
O29 N40 N34 117.02(15) . . ?
O30 N40 N34 115.82(16) . . ?
O31 N41 O32 126.64(17) . . ?
O31 N41 N35 117.13(17) . . ?
O32 N41 N35 116.11(16) . . ?
O33 N42 N36 115.56(14) . . ?
O34 N42 O33 125.76(14) . . ?
O34 N42 N36 118.60(14) . . ?
O35 N43 N37 115.94(14) . . ?
O36 N43 O35 125.81(16) . . ?
O36 N43 N37 118.07(14) . . ?
O37 N44 N38 116.14(15) . . ?
O38 N44 O37 126.73(16) . . ?
O38 N44 N38 117.03(15) . . ?
N23 C14 H14 111.8 . . ?
N23 C14 C15 108.04(13) . . ?
N25 C14 N23 103.98(13) . . ?
N25 C14 H14 111.8 . . ?
N25 C14 C15 109.17(13) . . ?
C15 C14 H14 111.8 . . ?
N24 C15 N26 103.27(13) . . ?
N24 C15 C14 108.99(14) . . ?
N24 C15 H15 111.8 . . ?
N26 C15 C14 108.88(13) . . ?
N26 C15 H15 111.8 . . ?
C14 C15 H15 111.8 . . ?
N23 C16 H16 111.3 . . ?
N23 C16 C17 104.47(13) . . ?
N27 C16 N23 110.78(13) . . ?
N27 C16 H16 111.3 . . ?
N27 C16 C17 107.46(13) . . ?
C17 C16 H16 111.3 . . ?
N25 C17 C16 103.96(12) . . ?
N25 C17 H17 110.0 . . ?
N28 C17 N25 111.27(13) . . ?
N28 C17 C16 111.33(13) . . ?
N28 C17 H17 110.0 . . ?
C16 C17 H17 110.0 . . ?
N24 C18 H18 111.4 . . ?
N24 C18 C19 103.95(13) . . ?
N27 C18 N24 110.36(13) . . ?
N27 C18 H18 111.4 . . ?
N27 C18 C19 108.12(13) . . ?
C19 C18 H18 111.4 . . ?
N26 C19 C18 103.85(13) . . ?
N26 C19 H19 110.1 . . ?
N28 C19 N26 112.02(13) . . ?
N28 C19 C18 110.52(13) . . ?
N28 C19 H19 110.1 . . ?
C18 C19 H19 110.1 . . ?
N35 C20 N37 103.17(13) . . ?
N35 C20 H20 112.1 . . ?
N35 C20 C21 108.48(14) . . ?
N37 C20 H20 112.1 . . ?
N37 C20 C21 108.49(13) . . ?
C21 C20 H20 112.1 . . ?
N34 C21 C20 109.60(14) . . ?
N34 C21 H21 111.7 . . ?
N36 C21 N34 102.98(14) . . ?
N36 C21 C20 108.91(13) . . ?
N36 C21 H21 111.7 . . ?
C20 C21 H21 111.7 . . ?
N35 C22 H22 111.2 . . ?
N35 C22 C23 104.14(13) . . ?
N38 C22 N35 111.25(14) . . ?
N38 C22 H22 111.2 . . ?
N38 C22 C23 107.75(13) . . ?
C23 C22 H22 111.2 . . ?
N37 C23 C22 103.20(13) . . ?
N37 C23 H23 110.2 . . ?
N39 C23 N37 112.41(13) . . ?
N39 C23 C22 110.31(14) . . ?
N39 C23 H23 110.2 . . ?
C22 C23 H23 110.2 . . ?
N34 C24 H24 111.0 . . ?
N34 C24 C25 104.80(13) . . ?
N38 C24 N34 110.89(14) . . ?
N38 C24 H24 111.0 . . ?
N38 C24 C25 107.93(14) . . ?
C25 C24 H24 111.0 . . ?
N36 C25 C24 103.25(13) . . ?
N36 C25 H25 110.4 . . ?
N39 C25 N36 111.55(14) . . ?
N39 C25 C24 110.63(13) . . ?
N39 C25 H25 110.4 . . ?
C24 C25 H25 110.4 . . ?
N28 C26 H26A 110.2 . . ?
N28 C26 H26B 110.2 . . ?
N39 C26 N28 107.41(13) . . ?
N39 C26 H26A 110.2 . . ?
N39 C26 H26B 110.2 . . ?
H26A C26 H26B 108.5 . . ?
H41A O41 H41B 104.5 . . ?
N50 C50 C51 179.2(3) . . ?
C50 C51 H51A 109.5 . . ?
C50 C51 H51B 109.5 . . ?
C50 C51 H51C 109.5 . . ?
H51A C51 H51B 109.5 . . ?
H51A C51 H51C 109.5 . . ?
H51B C51 H51C 109.5 . . ?
N51 C52 C53 179.5(3) . . ?
C52 C53 H53A 109.5 . . ?
C52 C53 H53B 109.5 . . ?
C52 C53 H53C 109.5 . . ?
H53A C53 H53B 109.5 . . ?
H53A C53 H53C 109.5 . . ?
H53B C53 H53C 109.5 . . ?
N52 C54 C55 178.9(2) . . ?
C54 C55 H55A 109.5 . . ?
C54 C55 H55B 109.5 . . ?
C54 C55 H55C 109.5 . . ?
H55A C55 H55B 109.5 . . ?
H55A C55 H55C 109.5 . . ?
H55B C55 H55C 109.5 . . ?
N53 C56 C57 179.1(2) . . ?
C56 C57 H57A 109.5 . . ?
C56 C57 H57B 109.5 . . ?
C56 C57 H57C 109.5 . . ?
H57A C57 H57B 109.5 . . ?
H57A C57 H57C 109.5 . . ?
H57B C57 H57C 109.5 . . ?
N54 C58 C59 179.1(3) . . ?
C58 C59 H59A 109.5 . . ?
C58 C59 H59B 109.5 . . ?
C58 C59 H59C 109.5 . . ?
H59A C59 H59B 109.5 . . ?
H59A C59 H59C 109.5 . . ?
H59B C59 H59C 109.5 . . ?
N55 C60 C61 179.4(3) . . ?
C60 C61 H61A 109.5 . . ?
C60 C61 H61B 109.5 . . ?
C60 C61 H61C 109.5 . . ?
H61A C61 H61B 109.5 . . ?
H61A C61 H61C 109.5 . . ?
H61B C61 H61C 109.5 . . ?
N56 C62 C63 178.1(3) . . ?
C62 C63 H63A 109.5 . . ?
C62 C63 H63B 109.5 . . ?
C62 C63 H63C 109.5 . . ?
H63A C63 H63B 109.5 . . ?
H63A C63 H63C 109.5 . . ?
H63B C63 H63C 109.5 . . ?
N57 C64 C65 177.6(3) . . ?
C64 C65 H65A 109.5 . . ?
C64 C65 H65B 109.5 . . ?
C64 C65 H65C 109.5 . . ?
H65A C65 H65B 109.5 . . ?
H65A C65 H65C 109.5 . . ?
H65B C65 H65C 109.5 . . ?

loop_
_geom_bond_atom_site_label_1
_geom_bond_atom_site_label_2
_geom_bond_distance
_geom_bond_site_symmetry_2
_geom_bond_publ_flag
O1 N7 1.225(2) . ?
O2 N7 1.213(2) . ?
O3 N8 1.232(2) . ?
O4 N8 1.222(2) . ?
O5 N9 1.225(2) . ?
O6 N9 1.2242(19) . ?
O7 N10 1.218(2) . ?
O8 N10 1.226(2) . ?
O9 N11 1.220(2) . ?
O10 N11 1.218(2) . ?
O11 N18 1.223(2) . ?
O12 N18 1.218(2) . ?
O13 N19 1.227(2) . ?
O14 N19 1.215(2) . ?
O15 N20 1.221(2) . ?
O16 N20 1.215(2) . ?
O17 N21 1.224(2) . ?
O18 N21 1.220(2) . ?
O19 N22 1.218(2) . ?
O20 N22 1.212(2) . ?
N1 N7 1.421(2) . ?
N1 C1 1.463(2) . ?
N1 C4 1.479(2) . ?
N2 N8 1.366(2) . ?
N2 C2 1.456(2) . ?
N2 C6 1.476(2) . ?
N3 N9 1.400(2) . ?
N3 C1 1.459(2) . ?
N3 C3 1.497(2) . ?
N4 N10 1.403(2) . ?
N4 C2 1.444(2) . ?
N4 C5 1.496(2) . ?
N5 N11 1.396(2) . ?
N5 C4 1.438(2) . ?
N5 C6 1.445(2) . ?
N6 C3 1.436(2) . ?
N6 C5 1.445(2) . ?
N6 C7 1.462(2) . ?
N12 N18 1.412(2) . ?
N12 C9 1.459(2) . ?
N12 C12 1.499(2) . ?
N13 N19 1.403(2) . ?
N13 C8 1.446(2) . ?
N13 C10 1.483(2) . ?
N14 N20 1.414(2) . ?
N14 C9 1.469(2) . ?
N14 C13 1.477(2) . ?
N15 N21 1.378(2) . ?
N15 C8 1.462(2) . ?
N15 C11 1.481(2) . ?
N16 N22 1.391(2) . ?
N16 C11 1.443(2) . ?
N16 C13 1.436(2) . ?
N17 C7 1.457(2) . ?
N17 C10 1.439(2) . ?
N17 C12 1.433(2) . ?
C1 H1 1.0000 . ?
C1 C2 1.592(2) . ?
C2 H2 1.0000 . ?
C3 H3 1.0000 . ?
C3 C4 1.575(2) . ?
C4 H4 1.0000 . ?
C5 H5 1.0000 . ?
C5 C6 1.564(2) . ?
C6 H6 1.0000 . ?
C7 H7A 0.9900 . ?
C7 H7B 0.9900 . ?
C8 H8 1.0000 . ?
C8 C9 1.597(2) . ?
C9 H9 1.0000 . ?
C10 H10 1.0000 . ?
C10 C11 1.569(2) . ?
C11 H11 1.0000 . ?
C12 H12 1.0000 . ?
C12 C13 1.567(2) . ?
C13 H13 1.0000 . ?
O21 N29 1.218(2) . ?
O22 N29 1.217(2) . ?
O23 N30 1.226(2) . ?
O24 N30 1.220(2) . ?
O25 N31 1.217(2) . ?
O26 N31 1.229(2) . ?
O27 N33 1.224(2) . ?
O27A N33 1.380(12) . ?
O28 N33 1.232(3) . ?
O28A N33 1.160(17) . ?
O29 N40 1.215(2) . ?
O30 N40 1.222(2) . ?
O31 N41 1.217(2) . ?
O32 N41 1.222(2) . ?
O33 N42 1.232(2) . ?
O34 N42 1.217(2) . ?
O35 N43 1.229(2) . ?
O36 N43 1.225(2) . ?
O37 N44 1.219(2) . ?
O38 N44 1.214(2) . ?
O39 N32 1.2221(19) . ?
O40 N32 1.2305(19) . ?
N23 N29 1.4030(19) . ?
N23 C14 1.459(2) . ?
N23 C16 1.483(2) . ?
N24 N30 1.381(2) . ?
N24 C15 1.454(2) . ?
N24 C18 1.469(2) . ?
N25 N31 1.3976(19) . ?
N25 C14 1.456(2) . ?
N25 C17 1.493(2) . ?
N26 N32 1.392(2) . ?
N26 C15 1.462(2) . ?
N26 C19 1.499(2) . ?
N27 N33 1.383(2) . ?
N27 C16 1.441(2) . ?
N27 C18 1.441(2) . ?
N28 C17 1.445(2) . ?
N28 C19 1.436(2) . ?
N28 C26 1.463(2) . ?
N34 N40 1.402(2) . ?
N34 C21 1.465(2) . ?
N34 C24 1.473(2) . ?
N35 N41 1.389(2) . ?
N35 C20 1.453(2) . ?
N35 C22 1.469(2) . ?
N36 N42 1.3897(19) . ?
N36 C21 1.458(2) . ?
N36 C25 1.500(2) . ?
N37 N43 1.384(2) . ?
N37 C20 1.455(2) . ?
N37 C23 1.491(2) . ?
N38 N44 1.407(2) . ?
N38 C22 1.447(2) . ?
N38 C24 1.446(2) . ?
N39 C23 1.433(2) . ?
N39 C25 1.434(2) . ?
N39 C26 1.458(2) . ?
C14 H14 1.0000 . ?
C14 C15 1.590(2) . ?
C15 H15 1.0000 . ?
C16 H16 1.0000 . ?
C16 C17 1.566(2) . ?
C17 H17 1.0000 . ?
C18 H18 1.0000 . ?
C18 C19 1.573(2) . ?
C19 H19 1.0000 . ?
C20 H20 1.0000 . ?
C20 C21 1.592(2) . ?
C21 H21 1.0000 . ?
C22 H22 1.0000 . ?
C22 C23 1.579(2) . ?
C23 H23 1.0000 . ?
C24 H24 1.0000 . ?
C24 C25 1.567(2) . ?
C25 H25 1.0000 . ?
C26 H26A 0.9900 . ?
C26 H26B 0.9900 . ?
O41 H41A 0.8700 . ?
O41 H41B 0.8700 . ?
N50 C50 1.125(3) . ?
C50 C51 1.460(4) . ?
C51 H51A 0.9800 . ?
C51 H51B 0.9800 . ?
C51 H51C 0.9800 . ?
N51 C52 1.142(3) . ?
C52 C53 1.437(4) . ?
C53 H53A 0.9800 . ?
C53 H53B 0.9800 . ?
C53 H53C 0.9800 . ?
N52 C54 1.148(3) . ?
C54 C55 1.461(3) . ?
C55 H55A 0.9800 . ?
C55 H55B 0.9800 . ?
C55 H55C 0.9800 . ?
N53 C56 1.153(4) . ?
C56 C57 1.442(4) . ?
C57 H57A 0.9800 . ?
C57 H57B 0.9800 . ?
C57 H57C 0.9800 . ?
N54 C58 1.144(3) . ?
C58 C59 1.448(3) . ?
C59 H59A 0.9800 . ?
C59 H59B 0.9800 . ?
C59 H59C 0.9800 . ?
N55 C60 1.147(3) . ?
C60 C61 1.449(4) . ?
C61 H61A 0.9800 . ?
C61 H61B 0.9800 . ?
C61 H61C 0.9800 . ?
N56 C62 1.145(3) . ?
C62 C63 1.468(4) . ?
C63 H63A 0.9800 . ?
C63 H63B 0.9800 . ?
C63 H63C 0.9800 . ?
N57 C64 1.129(3) . ?
C64 C65 1.467(4) . ?
C65 H65A 0.9800 . ?
C65 H65B 0.9800 . ?
C65 H65C 0.9800 . ?

loop_
_geom_torsion_atom_site_label_1
_geom_torsion_atom_site_label_2
_geom_torsion_atom_site_label_3
_geom_torsion_atom_site_label_4
_geom_torsion
_geom_torsion_site_symmetry_1
_geom_torsion_site_symmetry_2
_geom_torsion_site_symmetry_3
_geom_torsion_site_symmetry_4
_geom_torsion_publ_flag
N1 C1 C2 N2 -1.84(18) . . . . ?
N1 C1 C2 N4 -111.82(15) . . . . ?
N3 C1 C2 N2 110.71(15) . . . . ?
N3 C1 C2 N4 0.73(18) . . . . ?
N3 C3 C4 N1 2.47(16) . . . . ?
N3 C3 C4 N5 120.48(14) . . . . ?
N4 C5 C6 N2 1.37(15) . . . . ?
N4 C5 C6 N5 -117.13(14) . . . . ?
N6 C3 C4 N1 -118.47(14) . . . . ?
N6 C3 C4 N5 -0.46(18) . . . . ?
N6 C5 C6 N2 120.93(14) . . . . ?
N6 C5 C6 N5 2.42(18) . . . . ?
N7 N1 C1 N3 100.91(15) . . . . ?
N7 N1 C1 C2 -143.65(14) . . . . ?
N7 N1 C4 N5 128.70(15) . . . . ?
N7 N1 C4 C3 -115.23(15) . . . . ?
N8 N2 C2 N4 -173.96(13) . . . . ?
N8 N2 C2 C1 70.11(18) . . . . ?
N8 N2 C6 N5 -56.6(2) . . . . ?
N8 N2 C6 C5 -171.51(14) . . . . ?
N9 N3 C1 N1 -99.53(16) . . . . ?
N9 N3 C1 C2 145.40(14) . . . . ?
N9 N3 C3 N6 -128.39(15) . . . . ?
N9 N3 C3 C4 111.97(15) . . . . ?
N10 N4 C2 N2 98.20(16) . . . . ?
N10 N4 C2 C1 -144.37(14) . . . . ?
N10 N4 C5 N6 127.25(15) . . . . ?
N10 N4 C5 C6 -113.16(15) . . . . ?
N11 N5 C4 N1 -97.84(17) . . . . ?
N11 N5 C4 C3 147.87(14) . . . . ?
N11 N5 C6 N2 100.55(17) . . . . ?
N11 N5 C6 C5 -148.86(14) . . . . ?
N12 C12 C13 N14 2.84(17) . . . . ?
N12 C12 C13 N16 120.62(14) . . . . ?
N13 C8 C9 N12 1.70(19) . . . . ?
N13 C8 C9 N14 -110.84(15) . . . . ?
N13 C10 C11 N15 1.85(16) . . . . ?
N13 C10 C11 N16 -117.49(14) . . . . ?
N15 C8 C9 N12 111.43(15) . . . . ?
N15 C8 C9 N14 -1.11(18) . . . . ?
N17 C10 C11 N15 120.95(14) . . . . ?
N17 C10 C11 N16 1.62(19) . . . . ?
N17 C12 C13 N14 -118.59(15) . . . . ?
N17 C12 C13 N16 -0.81(19) . . . . ?
N18 N12 C9 N14 -95.36(16) . . . . ?
N18 N12 C9 C8 149.44(14) . . . . ?
N18 N12 C12 N17 -132.59(15) . . . . ?
N18 N12 C12 C13 107.37(15) . . . . ?
N19 N13 C8 N15 102.62(16) . . . . ?
N19 N13 C8 C9 -140.05(15) . . . . ?
N19 N13 C10 N17 123.34(15) . . . . ?
N19 N13 C10 C11 -117.38(15) . . . . ?
N20 N14 C9 N12 101.53(16) . . . . ?
N20 N14 C9 C8 -142.63(15) . . . . ?
N20 N14 C13 N16 126.99(16) . . . . ?
N20 N14 C13 C12 -116.51(16) . . . . ?
N21 N15 C8 N13 -178.91(13) . . . . ?
N21 N15 C8 C9 65.36(18) . . . . ?
N21 N15 C11 N16 -51.2(2) . . . . ?
N21 N15 C11 C10 -166.69(14) . . . . ?
N22 N16 C11 N15 102.61(18) . . . . ?
N22 N16 C11 C10 -146.03(16) . . . . ?
N22 N16 C13 N14 -100.21(18) . . . . ?
N22 N16 C13 C12 145.59(16) . . . . ?
C1 N1 N7 O1 29.3(2) . . . . ?
C1 N1 N7 O2 -156.12(16) . . . . ?
C1 N1 C4 N5 -97.45(16) . . . . ?
C1 N1 C4 C3 18.62(17) . . . . ?
C1 N3 N9 O5 -14.0(2) . . . . ?
C1 N3 N9 O6 171.31(14) . . . . ?
C1 N3 C3 N6 96.84(16) . . . . ?
C1 N3 C3 C4 -22.80(16) . . . . ?
C2 N2 N8 O3 19.5(2) . . . . ?
C2 N2 N8 O4 -162.02(14) . . . . ?
C2 N2 C6 N5 89.94(16) . . . . ?
C2 N2 C6 C5 -24.97(16) . . . . ?
C2 N4 N10 O7 12.5(2) . . . . ?
C2 N4 N10 O8 -172.36(15) . . . . ?
C2 N4 C5 N6 -97.25(15) . . . . ?
C2 N4 C5 C6 22.33(17) . . . . ?
C3 N3 N9 O5 -144.18(15) . . . . ?
C3 N3 N9 O6 41.2(2) . . . . ?
C3 N3 C1 N1 34.82(16) . . . . ?
C3 N3 C1 C2 -80.26(16) . . . . ?
C3 N6 C5 N4 58.48(18) . . . . ?
C3 N6 C5 C6 -57.35(18) . . . . ?
C3 N6 C7 N17 163.80(14) . . . . ?
C4 N1 N7 O1 159.12(15) . . . . ?
C4 N1 N7 O2 -26.3(2) . . . . ?
C4 N1 C1 N3 -33.12(16) . . . . ?
C4 N1 C1 C2 82.32(15) . . . . ?
C4 N5 N11 O9 -5.6(2) . . . . ?
C4 N5 N11 O10 178.03(15) . . . . ?
C4 N5 C6 N2 -54.73(19) . . . . ?
C4 N5 C6 C5 55.87(18) . . . . ?
C5 N4 N10 O7 143.54(16) . . . . ?
C5 N4 N10 O8 -41.3(2) . . . . ?
C5 N4 C2 N2 -36.35(16) . . . . ?
C5 N4 C2 C1 81.08(16) . . . . ?
C5 N6 C3 N3 -59.19(18) . . . . ?
C5 N6 C3 C4 56.13(18) . . . . ?
C5 N6 C7 N17 -67.26(17) . . . . ?
C6 N2 N8 O3 163.49(14) . . . . ?
C6 N2 N8 O4 -18.1(2) . . . . ?
C6 N2 C2 N4 38.74(16) . . . . ?
C6 N2 C2 C1 -77.19(16) . . . . ?
C6 N5 N11 O9 -160.23(16) . . . . ?
C6 N5 N11 O10 23.4(2) . . . . ?
C6 N5 C4 N1 57.37(19) . . . . ?
C6 N5 C4 C3 -56.91(18) . . . . ?
C7 N6 C3 N3 69.01(18) . . . . ?
C7 N6 C3 C4 -175.67(13) . . . . ?
C7 N6 C5 N4 -70.02(17) . . . . ?
C7 N6 C5 C6 174.15(13) . . . . ?
C7 N17 C10 N13 -72.66(17) . . . . ?
C7 N17 C10 C11 172.05(14) . . . . ?
C7 N17 C12 N12 71.06(18) . . . . ?
C7 N17 C12 C13 -172.85(14) . . . . ?
C8 N13 N19 O13 -169.99(16) . . . . ?
C8 N13 N19 O14 14.2(2) . . . . ?
C8 N13 C10 N17 -97.03(16) . . . . ?
C8 N13 C10 C11 22.26(17) . . . . ?
C8 N15 N21 O17 23.1(2) . . . . ?
C8 N15 N21 O18 -158.53(15) . . . . ?
C8 N15 C11 N16 90.09(17) . . . . ?
C8 N15 C11 C10 -25.39(17) . . . . ?
C9 N12 N18 O11 165.79(15) . . . . ?
C9 N12 N18 O12 -19.2(2) . . . . ?
C9 N12 C12 N17 96.58(16) . . . . ?
C9 N12 C12 C13 -23.46(16) . . . . ?
C9 N14 N20 O15 29.2(2) . . . . ?
C9 N14 N20 O16 -155.56(18) . . . . ?
C9 N14 C13 N16 -97.83(16) . . . . ?
C9 N14 C13 C12 18.67(17) . . . . ?
C10 N13 N19 O13 -34.3(2) . . . . ?
C10 N13 N19 O14 149.84(16) . . . . ?
C10 N13 C8 N15 -36.74(16) . . . . ?
C10 N13 C8 C9 80.59(16) . . . . ?
C10 N17 C7 N6 -75.34(17) . . . . ?
C10 N17 C12 N12 -60.00(19) . . . . ?
C10 N17 C12 C13 56.09(19) . . . . ?
C11 N15 N21 O17 161.64(15) . . . . ?
C11 N15 N21 O18 -20.0(2) . . . . ?
C11 N15 C8 N13 38.84(16) . . . . ?
C11 N15 C8 C9 -76.89(16) . . . . ?
C11 N16 N22 O19 -166.61(19) . . . . ?
C11 N16 N22 O20 17.6(3) . . . . ?
C11 N16 C13 N14 57.94(19) . . . . ?
C11 N16 C13 C12 -56.26(19) . . . . ?
C12 N12 N18 O11 39.4(2) . . . . ?
C12 N12 N18 O12 -145.58(16) . . . . ?
C12 N12 C9 N14 35.31(16) . . . . ?
C12 N12 C9 C8 -79.89(16) . . . . ?
C12 N17 C7 N6 153.26(14) . . . . ?
C12 N17 C10 N13 58.72(18) . . . . ?
C12 N17 C10 C11 -56.56(19) . . . . ?
C13 N14 N20 O15 160.11(17) . . . . ?
C13 N14 N20 O16 -24.6(2) . . . . ?
C13 N14 C9 N12 -33.64(17) . . . . ?
C13 N14 C9 C8 82.21(16) . . . . ?
C13 N16 N22 O19 -9.1(3) . . . . ?
C13 N16 N22 O20 175.11(17) . . . . ?
C13 N16 C11 N15 -55.68(19) . . . . ?
C13 N16 C11 C10 55.68(19) . . . . ?
N23 C14 C15 N24 1.42(17) . . . . ?
N23 C14 C15 N26 113.41(14) . . . . ?
N23 C16 C17 N25 -1.73(15) . . . . ?
N23 C16 C17 N28 118.16(14) . . . . ?
N24 C18 C19 N26 1.68(15) . . . . ?
N24 C18 C19 N28 -118.63(14) . . . . ?
N25 C14 C15 N24 -111.05(15) . . . . ?
N25 C14 C15 N26 0.93(18) . . . . ?
N27 C16 C17 N25 -119.46(14) . . . . ?
N27 C16 C17 N28 0.43(18) . . . . ?
N27 C18 C19 N26 118.96(13) . . . . ?
N27 C18 C19 N28 -1.35(17) . . . . ?
N29 N23 C14 N25 -103.09(15) . . . . ?
N29 N23 C14 C15 140.99(14) . . . . ?
N29 N23 C16 N27 -127.65(15) . . . . ?
N29 N23 C16 C17 116.92(15) . . . . ?
N30 N24 C15 N26 111.23(16) . . . . ?
N30 N24 C15 C14 -133.12(15) . . . . ?
N30 N24 C18 N27 118.22(16) . . . . ?
N30 N24 C18 C19 -126.06(16) . . . . ?
N31 N25 C14 N23 101.07(15) . . . . ?
N31 N25 C14 C15 -143.81(14) . . . . ?
N31 N25 C17 N28 126.32(14) . . . . ?
N31 N25 C17 C16 -113.75(14) . . . . ?
N32 N26 C15 N24 -99.87(15) . . . . ?
N32 N26 C15 C14 144.40(14) . . . . ?
N32 N26 C19 N28 -128.59(14) . . . . ?
N32 N26 C19 C18 112.12(14) . . . . ?
N33 N27 C16 N23 97.15(18) . . . . ?
N33 N27 C16 C17 -149.30(16) . . . . ?
N33 N27 C18 N24 -97.30(18) . . . . ?
N33 N27 C18 C19 149.62(15) . . . . ?
N34 C24 C25 N36 -0.70(16) . . . . ?
N34 C24 C25 N39 118.76(15) . . . . ?
N35 C20 C21 N34 0.21(18) . . . . ?
N35 C20 C21 N36 -111.75(15) . . . . ?
N35 C22 C23 N37 1.22(16) . . . . ?
N35 C22 C23 N39 -119.07(14) . . . . ?
N37 C20 C21 N34 111.62(15) . . . . ?
N37 C20 C21 N36 -0.34(19) . . . . ?
N38 C22 C23 N37 119.45(14) . . . . ?
N38 C22 C23 N39 -0.84(18) . . . . ?
N38 C24 C25 N36 -118.93(14) . . . . ?
N38 C24 C25 N39 0.52(19) . . . . ?
N40 N34 C21 N36 -101.37(16) . . . . ?
N40 N34 C21 C20 142.85(14) . . . . ?
N40 N34 C24 N38 -128.49(15) . . . . ?
N40 N34 C24 C25 115.31(15) . . . . ?
N41 N35 C20 N37 109.68(16) . . . . ?
N41 N35 C20 C21 -135.39(15) . . . . ?
N41 N35 C22 N38 121.02(17) . . . . ?
N41 N35 C22 C23 -123.18(16) . . . . ?
N42 N36 C21 N34 101.02(15) . . . . ?
N42 N36 C21 C20 -142.69(14) . . . . ?
N42 N36 C25 N39 127.83(15) . . . . ?
N42 N36 C25 C24 -113.35(15) . . . . ?
N43 N37 C20 N35 -106.38(16) . . . . ?
N43 N37 C20 C21 138.69(15) . . . . ?
N43 N37 C23 N39 -122.23(15) . . . . ?
N43 N37 C23 C22 118.93(15) . . . . ?
N44 N38 C22 N35 -87.28(17) . . . . ?
N44 N38 C22 C23 159.17(14) . . . . ?
N44 N38 C24 N34 87.08(18) . . . . ?
N44 N38 C24 C25 -158.66(14) . . . . ?
C14 N23 N29 O21 -18.0(2) . . . . ?
C14 N23 N29 O22 165.26(14) . . . . ?
C14 N23 C16 N27 96.12(15) . . . . ?
C14 N23 C16 C17 -19.31(16) . . . . ?
C14 N25 N31 O25 15.5(2) . . . . ?
C14 N25 N31 O26 -167.79(14) . . . . ?
C14 N25 C17 N28 -97.72(15) . . . . ?
C14 N25 C17 C16 22.21(16) . . . . ?
C15 N24 N30 O23 15.3(2) . . . . ?
C15 N24 N30 O24 -168.60(16) . . . . ?
C15 N24 C18 N27 -95.81(16) . . . . ?
C15 N24 C18 C19 19.91(16) . . . . ?
C15 N26 N32 O39 167.65(14) . . . . ?
C15 N26 N32 O40 -17.1(2) . . . . ?
C15 N26 C19 N28 96.87(15) . . . . ?
C15 N26 C19 C18 -22.41(15) . . . . ?
C16 N23 N29 O21 -150.18(15) . . . . ?
C16 N23 N29 O22 33.1(2) . . . . ?
C16 N23 C14 N25 33.38(16) . . . . ?
C16 N23 C14 C15 -82.54(15) . . . . ?
C16 N27 N33 O27 -179.7(2) . . . . ?
C16 N27 N33 O27A -141.5(7) . . . . ?
C16 N27 N33 O28 5.8(3) . . . . ?
C16 N27 N33 O28A 16.8(13) . . . . ?
C16 N27 C18 N24 56.03(19) . . . . ?
C16 N27 C18 C19 -57.04(18) . . . . ?
C17 N25 N31 O25 146.79(15) . . . . ?
C17 N25 N31 O26 -36.5(2) . . . . ?
C17 N25 C14 N23 -34.46(15) . . . . ?
C17 N25 C14 C15 80.66(15) . . . . ?
C17 N28 C19 N26 -58.91(18) . . . . ?
C17 N28 C19 C18 56.37(17) . . . . ?
C17 N28 C26 N39 -64.26(16) . . . . ?
C18 N24 N30 O23 157.18(16) . . . . ?
C18 N24 N30 O24 -26.7(2) . . . . ?
C18 N24 C15 N26 -34.13(16) . . . . ?
C18 N24 C15 C14 81.52(15) . . . . ?
C18 N27 N33 O27 -27.1(3) . . . . ?
C18 N27 N33 O27A 11.2(7) . . . . ?
C18 N27 N33 O28 158.4(2) . . . . ?
C18 N27 N33 O28A 169.4(13) . . . . ?
C18 N27 C16 N23 -56.30(19) . . . . ?
C18 N27 C16 C17 57.25(18) . . . . ?
C19 N26 N32 O39 37.6(2) . . . . ?
C19 N26 N32 O40 -147.08(14) . . . . ?
C19 N26 C15 N24 34.65(16) . . . . ?
C19 N26 C15 C14 -81.08(15) . . . . ?
C19 N28 C17 N25 59.22(17) . . . . ?
C19 N28 C17 C16 -56.24(17) . . . . ?
C19 N28 C26 N39 165.32(13) . . . . ?
C20 N35 N41 O31 -162.86(17) . . . . ?
C20 N35 N41 O32 20.9(2) . . . . ?
C20 N35 C22 N38 -95.81(16) . . . . ?
C20 N35 C22 C23 19.99(18) . . . . ?
C20 N37 N43 O35 168.06(14) . . . . ?
C20 N37 N43 O36 -16.6(2) . . . . ?
C20 N37 C23 N39 96.89(16) . . . . ?
C20 N37 C23 C22 -21.95(16) . . . . ?
C21 N34 N40 O29 155.77(16) . . . . ?
C21 N34 N40 O30 -28.6(2) . . . . ?
C21 N34 C24 N38 95.40(16) . . . . ?
C21 N34 C24 C25 -20.81(17) . . . . ?
C21 N36 N42 O33 -162.57(15) . . . . ?
C21 N36 N42 O34 20.6(2) . . . . ?
C21 N36 C25 N39 -96.75(16) . . . . ?
C21 N36 C25 C24 22.07(16) . . . . ?
C22 N35 N41 O31 -23.5(3) . . . . ?
C22 N35 N41 O32 160.31(18) . . . . ?
C22 N35 C20 N37 -33.72(18) . . . . ?
C22 N35 C20 C21 81.21(16) . . . . ?
C22 N38 N44 O37 -20.7(2) . . . . ?
C22 N38 N44 O38 162.66(16) . . . . ?
C22 N38 C24 N34 -56.94(19) . . . . ?
C22 N38 C24 C25 57.31(18) . . . . ?
C23 N37 N43 O35 31.5(2) . . . . ?
C23 N37 N43 O36 -153.15(15) . . . . ?
C23 N37 C20 N35 34.37(17) . . . . ?
C23 N37 C20 C21 -80.56(16) . . . . ?
C23 N39 C25 N36 57.30(18) . . . . ?
C23 N39 C25 C24 -57.03(18) . . . . ?
C23 N39 C26 N28 147.29(13) . . . . ?
C24 N34 N40 O29 23.8(2) . . . . ?
C24 N34 N40 O30 -160.58(15) . . . . ?
C24 N34 C21 N36 34.53(16) . . . . ?
C24 N34 C21 C20 -81.26(16) . . . . ?
C24 N38 N44 O37 -164.21(16) . . . . ?
C24 N38 N44 O38 19.2(2) . . . . ?
C24 N38 C22 N35 56.51(19) . . . . ?
C24 N38 C22 C23 -57.04(18) . . . . ?
C25 N36 N42 O33 -31.0(2) . . . . ?
C25 N36 N42 O34 152.17(15) . . . . ?
C25 N36 C21 N34 -34.93(16) . . . . ?
C25 N36 C21 C20 81.36(16) . . . . ?
C25 N39 C23 N37 -57.55(18) . . . . ?
C25 N39 C23 C22 57.03(17) . . . . ?
C25 N39 C26 N28 -76.24(16) . . . . ?
C26 N28 C17 N25 -71.48(16) . . . . ?
C26 N28 C17 C16 173.06(13) . . . . ?
C26 N28 C19 N26 71.04(17) . . . . ?
C26 N28 C19 C18 -173.67(13) . . . . ?
C26 N39 C23 N37 79.21(17) . . . . ?
C26 N39 C23 C22 -166.21(13) . . . . ?
C26 N39 C25 N36 -80.31(17) . . . . ?
C26 N39 C25 C24 165.37(13) . . . . ?

loop_
_exptl_oxdiff_crystal_face_indexfrac_h
_exptl_oxdiff_crystal_face_indexfrac_k
_exptl_oxdiff_crystal_face_indexfrac_l
_exptl_oxdiff_crystal_face_x
_exptl_oxdiff_crystal_face_y
_exptl_oxdiff_crystal_face_z
0.9996 0.9996 1.0005 0.0588 -0.0539 0.1214
-0.9996 -0.9996 -1.0005 -0.0588 0.0539 -0.1214
0.9998 -0.0007 0.0004 -0.0390 -0.0344 0.0610
-0.9998 0.0007 -0.0004 0.0390 0.0344 -0.0610
-0.0002 -0.9985 0.9994 0.0323 0.0821 0.0760
0.0002 0.9985 -0.9994 -0.0323 -0.0821 -0.0760
0.9998 -1.0001 0.0001 -0.0717 0.0165 0.0688
-0.9998 1.0001 -0.0001 0.0717 -0.0165 -0.0688
-0.0002 1.0003 1.0000 0.0978 -0.0196 0.0603
0.0002 -1.0003 -1.0000 -0.0978 0.0196 -0.0603
-0.9996 -0.0002 -1.0002 -0.0261 0.0031 -0.1292
0.9996 0.0002 1.0002 0.0261 -0.0031 0.1292
0.0000 -0.9994 -0.0003 -0.0327 0.0508 0.0078
-0.0000 0.9994 0.0003 0.0327 -0.0508 -0.0078
1.0000 -1.0010 -0.9996 -0.1367 -0.0148 0.0007
0.9998 0.9987 0.0007 -0.0062 -0.0852 0.0532
